data_4100936
loop_
_publ_author_name
'Hiremath, Rupa'
'Swift, Jennifer A.'

_journal_name_full 'Journal of the American Chemical Society'
_journal_year 2005
_chemical_formula_sum 'C224 H208 Au16 F48 N8 P24 S16'
_chemical_formula_weight 8331.69
_space_group_IT_number 4
_symmetry_cell_setting monoclinic
_symmetry_space_group_name_Hall 'P 2yb'
_symmetry_space_group_name_H-M 'P 1 21 1'
_cell_angle_alpha 90.00
_cell_angle_beta 117.095(5)
_cell_angle_gamma 90.00
_cell_formula_units_Z 2
_cell_length_a 26.969(5)
_cell_length_b 26.417(5)
_cell_length_c 24.926(5)
_cell_measurement_temperature 293(2)
_cell_volume 15809(5)
_diffrn_ambient_temperature 293(2)
_exptl_crystal_density_diffrn 1.750
_cod_depositor_comments
;
The following automatic conversions were performed:
'_symmetry_cell_setting' value 'Monoclinic' changed to 'monoclinic'
according to '/home/saulius/struct/CIF-dictionaries/cif_core.dic'
dictionary named 'cif_core.dic' version 2.4.1 from 2010-06-29.

Automatic conversion script
Id: cif_fix_enum 1527 2010-12-29 10:47:43Z saulius 
;
_cod_original_sg_symbol_H-M 'P 21'
_cod_database_code 4100936

loop_
_symmetry_equiv_pos_as_xyz
'x, y, z'
'-x, y+1/2, -z'

loop_
_atom_site_label
_atom_site_type_symbol
_atom_site_fract_x
_atom_site_fract_y
_atom_site_fract_z
_atom_site_U_iso_or_equiv
_atom_site_adp_type
_atom_site_occupancy
_atom_site_symmetry_multiplicity
_atom_site_calc_flag
_atom_site_refinement_flags
_atom_site_disorder_assembly
_atom_site_disorder_group
Au1 Au 0.848587(17) 0.79238(3) 0.827872(17) 0.04118(9) Uani 1 1 d . . .
Au2 Au 0.868166(18) 0.68422(3) 0.847842(18) 0.04338(9) Uani 1 1 d . . .
Au3 Au 0.887244(17) 0.60312(3) 0.769144(19) 0.04658(10) Uani 1 1 d . . .
Au4 Au 0.811100(18) 0.58777(3) 0.642883(19) 0.04625(10) Uani 1 1 d . . .
Au5 Au 0.750093(17) 0.56861(3) 0.503584(17) 0.04422(10) Uani 1 1 d . . .
Au6 Au 0.713823(18) 0.65439(3) 0.421500(18) 0.04421(10) Uani 1 1 d . . .
Au7 Au 0.630214(19) 0.73574(3) 0.34184(2) 0.04771(10) Uani 1 1 d . . .
Au8 Au 0.604688(18) 0.78609(3) 0.22872(2) 0.04784(10) Uani 1 1 d . . .
Au9 Au 0.618929(18) 0.89857(3) 0.199624(19) 0.04547(10) Uani 1 1 d . . .
Au10 Au 0.614852(18) 1.00650(3) 0.174784(19) 0.04509(10) Uani 1 1 d . . .
Au11 Au 0.700125(18) 1.08203(3) 0.26727(2) 0.05065(11) Uani 1 1 d . . .
Au12 Au 0.740187(18) 1.10034(3) 0.39516(2) 0.05070(11) Uani 1 1 d . . .
Au13 Au 0.783613(19) 1.11398(3) 0.53334(2) 0.04811(10) Uani 1 1 d . . .
Au14 Au 0.790716(18) 1.03546(3) 0.617545(19) 0.04656(10) Uani 1 1 d . . .
Au15 Au 0.751867(18) 0.96377(3) 0.68872(2) 0.04733(10) Uani 1 1 d . . .
Au16 Au 0.807826(19) 0.90816(3) 0.80138(2) 0.04787(10) Uani 1 1 d . . .
F1 F 0.8604(3) 0.9362(3) 0.1888(4) 0.0604(18) Uani 1 1 d . . .
F2 F 0.8808(3) 0.8788(3) 0.2675(3) 0.0587(18) Uani 1 1 d . . .
F3 F 0.8977(4) 0.8687(3) 0.1892(4) 0.070(2) Uani 1 1 d . . .
F4 F 0.8090(4) 0.8740(3) 0.1315(4) 0.078(3) Uani 1 1 d . . .
F5 F 0.7931(3) 0.8946(3) 0.2026(4) 0.0596(18) Uani 1 1 d . . .
F6 F 0.8309(3) 0.8213(3) 0.2010(4) 0.072(2) Uani 1 1 d . . .
F7 F 0.8831(3) 0.2751(3) 0.7980(3) 0.0596(19) Uani 1 1 d . . .
F8 F 0.8760(3) 0.3390(3) 0.7488(4) 0.0572(18) Uani 1 1 d . . .
F9 F 0.8064(4) 0.3017(3) 0.7303(4) 0.070(2) Uani 1 1 d . . .
F10 F 0.8402(4) 0.2418(4) 0.7103(4) 0.088(3) Uani 1 1 d . . .
F11 F 0.9074(3) 0.2820(3) 0.7302(3) 0.0633(19) Uani 1 1 d . . .
F12 F 0.8351(3) 0.3014(3) 0.6725(3) 0.065(2) Uani 1 1 d . . .
F13 F 0.4847(3) 0.7278(3) 0.5953(4) 0.063(2) Uani 1 1 d . . .
F14 F 0.5065(3) 0.6580(3) 0.6184(3) 0.0610(18) Uani 1 1 d . . .
F15 F 0.4501(4) 0.6792(3) 0.6387(4) 0.070(2) Uani 1 1 d . . .
F16 F 0.5017(4) 0.7372(4) 0.6982(4) 0.083(3) Uani 1 1 d . . .
F17 F 0.5658(3) 0.7079(3) 0.6717(4) 0.0595(18) Uani 1 1 d . . .
F18 F 0.5207(3) 0.6620(3) 0.7118(3) 0.069(2) Uani 1 1 d . . .
F19 F 0.3594(3) 0.6763(2) 0.1313(4) 0.0575(18) Uani 1 1 d . . .
F20 F 0.2960(3) 0.6158(3) 0.1062(3) 0.0571(17) Uani 1 1 d . . .
F21 F 0.3642(3) 0.6096(3) 0.1942(4) 0.066(2) Uani 1 1 d . . .
F22 F 0.4199(4) 0.6046(3) 0.1554(4) 0.072(2) Uani 1 1 d . . .
F23 F 0.3493(4) 0.6160(4) 0.0689(4) 0.090(3) Uani 1 1 d . . .
F24 F 0.3556(3) 0.5533(3) 0.1183(3) 0.070(2) Uani 1 1 d . . .
F25 F 0.0648(4) 0.3678(3) 0.4418(4) 0.070(2) Uani 1 1 d . . .
F26 F 0.0036(3) 0.3264(3) 0.3675(4) 0.0599(18) Uani 1 1 d . . .
F27 F -0.0252(4) 0.3547(3) 0.4173(4) 0.066(2) Uani 1 1 d . . .
F28 F 0.0427(4) 0.3220(4) 0.5027(4) 0.085(3) Uani 1 1 d . . .
F29 F 0.0712(3) 0.2897(3) 0.4468(4) 0.072(2) Uani 1 1 d . . .
F30 F -0.0153(3) 0.2742(3) 0.4302(4) 0.068(2) Uani 1 1 d . . .
F31 F 0.0524(4) 0.8389(3) 0.8013(4) 0.075(2) Uani 1 1 d . . .
F32 F 0.1033(3) 0.8241(3) 0.9054(4) 0.0601(19) Uani 1 1 d . . .
F33 F 0.1470(4) 0.8212(3) 0.8463(4) 0.068(2) Uani 1 1 d . . .
F34 F 0.0814(4) 0.7648(4) 0.7912(4) 0.077(2) Uani 1 1 d . . .
F35 F 0.0334(3) 0.7701(3) 0.8423(4) 0.069(2) Uani 1 1 d . . .
F36 F 0.1275(3) 0.7501(3) 0.8925(4) 0.074(2) Uani 1 1 d . . .
F37 F 0.7198(4) 0.4594(3) 0.2726(4) 0.065(2) Uani 1 1 d . . .
F38 F 0.6456(4) 0.4242(3) 0.2660(4) 0.0626(19) Uani 1 1 d . . .
F39 F 0.7152(3) 0.3810(3) 0.2873(3) 0.0576(17) Uani 1 1 d . . .
F40 F 0.7173(3) 0.4061(3) 0.2026(3) 0.0597(18) Uani 1 1 d . . .
F41 F 0.6525(4) 0.4611(3) 0.1821(3) 0.071(2) Uani 1 1 d . . .
F42 F 0.6408(4) 0.3828(3) 0.1917(4) 0.074(2) Uani 1 1 d . . .
F43 F 0.6246(3) 0.7731(3) 0.8525(3) 0.0587(18) Uani 1 1 d . . .
F44 F 0.7145(3) 0.7772(2) 0.8744(3) 0.0521(16) Uani 1 1 d . . .
F45 F 0.6747(3) 0.6921(3) 0.8459(4) 0.066(2) Uani 1 1 d . . .
F46 F 0.6542(3) 0.7071(3) 0.9229(4) 0.0630(19) Uani 1 1 d . . .
F47 F 0.6779(4) 0.7839(4) 0.9378(4) 0.081(3) Uani 1 1 d . . .
F48 F 0.7388(4) 0.6988(3) 0.9476(4) 0.073(2) Uani 1 1 d . . .
N1 N 0.6972(4) 0.7014(4) 0.6792(4) 0.051(2) Uani 1 1 d . . .
N2 N 0.8762(4) 0.7485(4) 0.6662(5) 0.056(3) Uani 1 1 d . . .
N3 N 0.6580(4) 0.6687(4) 0.5718(4) 0.045(2) Uani 1 1 d . . .
N4 N 0.7683(4) 0.8458(5) 0.3593(5) 0.062(3) Uani 1 1 d . . .
N5 N 0.5879(4) 0.9916(4) 0.3344(5) 0.056(3) Uani 1 1 d . . .
N6 N 0.7988(4) 0.9352(4) 0.3755(5) 0.050(2) Uani 1 1 d . . .
N7 N 0.6147(4) 1.0283(4) 0.4388(4) 0.048(2) Uani 1 1 d . . .
N8 N 0.8706(4) 0.8446(4) 0.6817(4) 0.046(2) Uani 1 1 d . . .
P1 P 0.91879(11) 0.79839(11) 0.92219(12) 0.0403(6) Uani 1 1 d . . .
P2 P 0.95019(12) 0.68578(12) 0.93148(12) 0.0430(6) Uani 1 1 d . . .
P3 P 0.86906(13) 0.52298(12) 0.79295(13) 0.0502(7) Uani 1 1 d . . .
P4 P 0.82193(12) 0.50353(12) 0.66195(13) 0.0465(7) Uani 1 1 d . . .
P5 P 0.80754(12) 0.54582(13) 0.46541(13) 0.0504(7) Uani 1 1 d . . .
P6 P 0.74974(12) 0.62264(11) 0.36312(13) 0.0460(7) Uani 1 1 d . . .
P7 P 0.55548(12) 0.68182(12) 0.30056(13) 0.0478(7) Uani 1 1 d . . .
P8 P 0.51655(14) 0.75630(13) 0.19527(14) 0.0577(9) Uani 1 1 d . . .
P9 P 0.60979(14) 0.88711(14) 0.10568(14) 0.0563(8) Uani 1 1 d . . .
P10 P 0.63673(12) 0.99379(11) 0.09784(13) 0.0439(6) Uani 1 1 d . . .
P11 P 0.65969(14) 1.15952(13) 0.24223(14) 0.0549(8) Uani 1 1 d . . .
P12 P 0.73008(14) 1.18468(13) 0.37515(16) 0.0562(8) Uani 1 1 d . . .
P13 P 0.87632(13) 1.12589(12) 0.58795(13) 0.0513(7) Uani 1 1 d . . .
P14 P 0.87082(14) 1.06665(14) 0.69312(15) 0.0585(8) Uani 1 1 d . . .
P15 P 0.70269(12) 1.01842(11) 0.71767(13) 0.0455(6) Uani 1 1 d . . .
P16 P 0.74803(14) 0.94661(13) 0.82933(14) 0.0527(7) Uani 1 1 d . . .
P17 P 0.84403(16) 0.87679(14) 0.19693(17) 0.0574(8) Uani 1 1 d . . .
P18 P 0.85346(16) 0.28886(14) 0.72997(16) 0.0558(8) Uani 1 1 d . . .
P19 P 0.50340(16) 0.69724(15) 0.65650(17) 0.0594(8) Uani 1 1 d . . .
P20 P 0.35802(18) 0.61326(15) 0.12992(18) 0.0685(10) Uani 1 1 d . . .
P21 P 0.02357(18) 0.32423(16) 0.43760(19) 0.0734(11) Uani 1 1 d . . .
P22 P 0.09202(16) 0.79603(15) 0.84321(17) 0.0642(9) Uani 1 1 d . . .
P23 P 0.67957(16) 0.41829(14) 0.23295(17) 0.0572(8) Uani 1 1 d . . .
P24 P 0.68280(17) 0.74022(15) 0.90135(17) 0.0596(8) Uani 1 1 d . . .
S1 S 0.77962(11) 0.77379(11) 0.73233(11) 0.0421(6) Uani 1 1 d . . .
S2 S 0.77706(12) 0.66777(11) 0.77924(13) 0.0498(7) Uani 1 1 d . . .
S3 S 0.91915(12) 0.67660(11) 0.74491(14) 0.0485(6) Uani 1 1 d . . .
S4 S 0.80649(12) 0.67477(11) 0.63031(13) 0.0494(7) Uani 1 1 d . . .
S5 S 0.68257(11) 0.58900(11) 0.53135(13) 0.0481(6) Uani 1 1 d . . .
S6 S 0.68145(12) 0.69078(11) 0.48265(12) 0.0479(6) Uani 1 1 d . . .
S7 S 0.69977(12) 0.79515(12) 0.38754(14) 0.0486(6) Uani 1 1 d . . .
S8 S 0.69896(13) 0.80263(12) 0.26594(15) 0.0516(7) Uani 1 1 d . . .
S9 S 0.62596(13) 0.91837(12) 0.29270(14) 0.0506(7) Uani 1 1 d . . .
S10 S 0.57359(13) 1.02270(12) 0.23718(14) 0.0525(7) Uani 1 1 d . . .
S11 S 0.75301(14) 1.00865(12) 0.29196(17) 0.0599(8) Uani 1 1 d . . .
S12 S 0.74778(14) 1.01338(12) 0.40724(14) 0.0567(8) Uani 1 1 d . . .
S13 S 0.68817(12) 1.10686(11) 0.48744(13) 0.0497(6) Uani 1 1 d . . .
S14 S 0.71021(13) 1.00932(13) 0.53582(13) 0.0537(7) Uani 1 1 d . . .
S15 S 0.78202(14) 0.90336(13) 0.64176(15) 0.0557(7) Uani 1 1 d . . .
S16 S 0.87973(14) 0.89897(12) 0.77660(13) 0.0524(7) Uani 1 1 d . . .
C1 C 0.9495(5) 0.8611(5) 0.9333(6) 0.055(3) Uani 1 1 d . . .
C2 C 0.9865(5) 0.8684(5) 0.9086(5) 0.050(3) Uani 1 1 d . . .
H2 H 0.9948 0.8414 0.8901 0.060 Uiso 1 1 calc R . .
C3 C 1.0110(5) 0.9154(6) 0.9115(5) 0.061(4) Uani 1 1 d . . .
H3 H 1.0362 0.9192 0.8959 0.074 Uiso 1 1 calc R . .
C4 C 0.9986(5) 0.9560(6) 0.9369(6) 0.058(3) Uani 1 1 d . . .
H4 H 1.0161 0.9868 0.9391 0.070 Uiso 1 1 calc R . .
C5 C 0.9607(4) 0.9524(5) 0.9594(5) 0.054(3) Uani 1 1 d . . .
H5 H 0.9517 0.9803 0.9761 0.065 Uiso 1 1 calc R . .
C6 C 0.9351(5) 0.9031(5) 0.9562(5) 0.050(3) Uani 1 1 d . . .
H6 H 0.9086 0.9111 0.9701 0.061 Uiso 1 1 d R . .
C7 C 0.8998(5) 0.7963(5) 0.9823(5) 0.056(3) Uani 1 1 d . . .
C8 C 0.9359(5) 0.7931(4) 1.0478(5) 0.046(2) Uani 1 1 d . . .
H8 H 0.9744 0.7933 1.0625 0.056 Uiso 1 1 calc R . .
C9 C 0.9143(5) 0.7899(6) 1.0856(6) 0.060(3) Uani 1 1 d . . .
H9 H 0.9379 0.7875 1.1267 0.072 Uiso 1 1 calc R . .
C10 C 0.8559(5) 0.7900(5) 1.0649(6) 0.057(3) Uani 1 1 d . . .
H10 H 0.8415 0.7905 1.0924 0.068 Uiso 1 1 calc R . .
C11 C 0.8208(5) 0.7895(6) 1.0044(6) 0.058(3) Uani 1 1 d . . .
H11 H 0.7826 0.7864 0.9905 0.069 Uiso 1 1 calc R . .
C12 C 0.8435(5) 0.7936(5) 0.9630(5) 0.054(3) Uani 1 1 d . . .
H12 H 0.8195 0.7944 0.9219 0.065 Uiso 1 1 calc R . .
C13 C 0.9534(5) 0.6659(5) 0.9960(5) 0.053(3) Uani 1 1 d . . .
C14 C 0.9007(5) 0.6462(5) 0.9891(5) 0.048(3) Uani 1 1 d . . .
H14 H 0.8717 0.6403 0.9509 0.058 Uiso 1 1 calc R . .
C15 C 0.8938(5) 0.6359(6) 1.0409(6) 0.059(3) Uani 1 1 d . . .
H15 H 0.8592 0.6257 1.0368 0.071 Uiso 1 1 calc R . .
C16 C 0.9381(5) 0.6410(5) 1.0975(6) 0.057(3) Uani 1 1 d . . .
H16 H 0.9334 0.6333 1.1313 0.068 Uiso 1 1 calc R . .
C17 C 0.9891(5) 0.6573(6) 1.1044(5) 0.057(3) Uani 1 1 d . . .
H17 H 1.0187 0.6608 1.1428 0.068 Uiso 1 1 calc R . .
C18 C 0.9965(5) 0.6685(5) 1.0533(6) 0.057(3) Uani 1 1 d . . .
H18 H 1.0316 0.6780 1.0586 0.069 Uiso 1 1 calc R . .
C19 C 1.0061(5) 0.6445(5) 0.9312(5) 0.052(3) Uani 1 1 d . . .
C20 C 1.0284(5) 0.6048(5) 0.9684(5) 0.051(3) Uani 1 1 d . . .
H20 H 1.0158 0.5976 0.9966 0.062 Uiso 1 1 calc R . .
C21 C 1.0689(5) 0.5746(5) 0.9665(5) 0.052(3) Uani 1 1 d . . .
H21 H 1.0813 0.5459 0.9906 0.062 Uiso 1 1 calc R . .
C22 C 1.0924(5) 0.5885(5) 0.9255(5) 0.055(3) Uani 1 1 d . . .
H22 H 1.1225 0.5710 0.9258 0.066 Uiso 1 1 calc R . .
C23 C 1.0692(5) 0.6266(5) 0.8882(6) 0.056(3) Uani 1 1 d . . .
H23 H 1.0806 0.6334 0.8588 0.067 Uiso 1 1 calc R . .
C24 C 1.0261(5) 0.6590(6) 0.8913(6) 0.058(3) Uani 1 1 d . . .
H24 H 1.0129 0.6878 0.8675 0.070 Uiso 1 1 calc R . .
C25 C 0.8479(6) 0.5281(6) 0.8511(6) 0.061(3) Uani 1 1 d . . .
C26 C 0.7946(4) 0.5450(5) 0.8327(5) 0.053(3) Uani 1 1 d . . .
H26 H 0.7730 0.5561 0.7934 0.063 Uiso 1 1 calc R . .
C27 C 0.7731(5) 0.5454(5) 0.8751(5) 0.053(3) Uani 1 1 d . . .
H27 H 0.7359 0.5529 0.8633 0.064 Uiso 1 1 calc R . .
C28 C 0.8094(5) 0.5341(6) 0.9352(6) 0.058(3) Uani 1 1 d . . .
H28 H 0.7976 0.5389 0.9646 0.069 Uiso 1 1 calc R . .
C29 C 0.8628(5) 0.5158(6) 0.9518(5) 0.061(3) Uani 1 1 d . . .
H29 H 0.8849 0.5048 0.9910 0.073 Uiso 1 1 calc R . .
C30 C 0.8827(5) 0.5141(5) 0.9104(5) 0.055(3) Uani 1 1 d . . .
H30 H 0.9191 0.5037 0.9216 0.066 Uiso 1 1 calc R . .
C31 C 0.9319(5) 0.4849(5) 0.8253(6) 0.055(3) Uani 1 1 d . . .
C32 C 0.9298(5) 0.4349(5) 0.8445(5) 0.053(3) Uani 1 1 d . . .
H32 H 0.8977 0.4221 0.8447 0.064 Uiso 1 1 calc R . .
C33 C 0.9786(5) 0.4054(5) 0.8636(6) 0.055(3) Uani 1 1 d . . .
H33 H 0.9791 0.3719 0.8752 0.066 Uiso 1 1 calc R . .
C34 C 1.0262(6) 0.4275(5) 0.8646(6) 0.057(3) Uani 1 1 d . . .
H34 H 1.0590 0.4088 0.8789 0.068 Uiso 1 1 calc R . .
C35 C 1.0255(5) 0.4765(5) 0.8446(5) 0.055(3) Uani 1 1 d . . .
H35 H 1.0573 0.4890 0.8436 0.065 Uiso 1 1 calc R . .
C36 C 0.9787(5) 0.5082(6) 0.8260(5) 0.056(3) Uani 1 1 d . . .
H36 H 0.9788 0.5418 0.8149 0.067 Uiso 1 1 calc R . .
C37 C 0.8902(5) 0.4818(5) 0.6768(5) 0.056(3) Uani 1 1 d . . .
C38 C 0.9057(5) 0.4358(5) 0.6946(5) 0.054(3) Uani 1 1 d . . .
H38 H 0.8810 0.4139 0.6996 0.065 Uiso 1 1 calc R . .
C39 C 0.9588(5) 0.4184(5) 0.7067(5) 0.053(3) Uani 1 1 d . . .
H39 H 0.9707 0.3860 0.7215 0.063 Uiso 1 1 calc R . .
C40 C 0.9941(6) 0.4528(6) 0.6952(5) 0.060(3) Uani 1 1 d . . .
H40 H 1.0289 0.4413 0.7013 0.072 Uiso 1 1 calc R . .
C41 C 0.9798(5) 0.5002(5) 0.6763(5) 0.053(3) Uani 1 1 d . . .
H41 H 1.0034 0.5217 0.6690 0.064 Uiso 1 1 calc R . .
C42 C 0.9263(5) 0.5164(6) 0.6680(6) 0.059(3) Uani 1 1 d . . .
H42 H 0.9150 0.5497 0.6567 0.070 Uiso 1 1 calc R . .
C43 C 0.7675(5) 0.4635(5) 0.6049(5) 0.052(3) Uani 1 1 d . . .
C44 C 0.7120(5) 0.4741(5) 0.5969(5) 0.051(3) Uani 1 1 d . . .
H44 H 0.7060 0.4985 0.6203 0.061 Uiso 1 1 calc R . .
C45 C 0.6673(5) 0.4468(5) 0.5529(5) 0.053(3) Uani 1 1 d . . .
H45 H 0.6315 0.4523 0.5481 0.064 Uiso 1 1 calc R . .
C46 C 0.6757(5) 0.4120(5) 0.5170(5) 0.058(3) Uani 1 1 d . . .
H46 H 0.6455 0.3953 0.4868 0.069 Uiso 1 1 calc R . .
C47 C 0.7312(5) 0.4015(6) 0.5262(6) 0.062(3) Uani 1 1 d . . .
H47 H 0.7377 0.3774 0.5030 0.074 Uiso 1 1 calc R . .
C48 C 0.7751(5) 0.4281(5) 0.5703(5) 0.055(3) Uani 1 1 d . . .
H48 H 0.8110 0.4213 0.5763 0.065 Uiso 1 1 calc R . .
C49 C 0.8259(5) 0.4820(5) 0.4677(5) 0.056(3) Uani 1 1 d . . .
C50 C 0.7901(5) 0.4472(5) 0.4251(5) 0.050(3) Uani 1 1 d . . .
H50 H 0.7541 0.4569 0.3984 0.060 Uiso 1 1 calc R . .
C51 C 0.8083(4) 0.3970(5) 0.4222(5) 0.054(3) Uani 1 1 d . . .
H51 H 0.7839 0.3741 0.3944 0.064 Uiso 1 1 calc R . .
C52 C 0.8639(5) 0.3819(6) 0.4617(6) 0.063(3) Uani 1 1 d . . .
H52 H 0.8780 0.3505 0.4588 0.076 Uiso 1 1 calc R . .
C53 C 0.8953(5) 0.4170(5) 0.5043(6) 0.057(3) Uani 1 1 d . . .
H53 H 0.9305 0.4071 0.5332 0.068 Uiso 1 1 calc R . .
C54 C 0.8784(5) 0.4661(5) 0.5076(5) 0.053(3) Uani 1 1 d . . .
H54 H 0.9027 0.4882 0.5368 0.064 Uiso 1 1 calc R . .
C55 C 0.8708(5) 0.5834(5) 0.4927(6) 0.058(3) Uani 1 1 d . . .
C56 C 0.8750(5) 0.6175(5) 0.5368(5) 0.048(3) Uani 1 1 d . . .
H56 H 0.8480 0.6181 0.5503 0.058 Uiso 1 1 calc R . .
C57 C 0.9199(5) 0.6513(5) 0.5610(6) 0.052(3) Uani 1 1 d . . .
H57 H 0.9228 0.6743 0.5905 0.062 Uiso 1 1 calc R . .
C58 C 0.9597(5) 0.6501(6) 0.5410(5) 0.057(3) Uani 1 1 d . . .
H58 H 0.9898 0.6722 0.5575 0.069 Uiso 1 1 calc R . .
C59 C 0.9553(5) 0.6159(6) 0.4962(6) 0.059(3) Uani 1 1 d . . .
H59 H 0.9817 0.6159 0.4819 0.071 Uiso 1 1 calc R . .
C60 C 0.9111(5) 0.5820(5) 0.4731(5) 0.057(3) Uani 1 1 d . . .
H60 H 0.9087 0.5584 0.4444 0.068 Uiso 1 1 calc R . .
C61 C 0.7062(5) 0.6174(5) 0.2828(6) 0.055(3) Uani 1 1 d . . .
C62 C 0.6839(5) 0.6648(5) 0.2550(5) 0.054(3) Uani 1 1 d . . .
H62 H 0.6917 0.6944 0.2776 0.064 Uiso 1 1 calc R . .
C63 C 0.6503(5) 0.6656(5) 0.1932(5) 0.056(3) Uani 1 1 d . . .
H63 H 0.6376 0.6966 0.1740 0.067 Uiso 1 1 calc R . .
C64 C 0.6351(5) 0.6220(5) 0.1595(6) 0.055(3) Uani 1 1 d . . .
H64 H 0.6100 0.6237 0.1188 0.066 Uiso 1 1 calc R . .
C65 C 0.6571(5) 0.5750(5) 0.1856(5) 0.052(3) Uani 1 1 d . . .
H65 H 0.6497 0.5456 0.1627 0.062 Uiso 1 1 calc R . .
C66 C 0.6911(5) 0.5747(5) 0.2490(5) 0.056(3) Uani 1 1 d . . .
H66 H 0.7036 0.5437 0.2682 0.067 Uiso 1 1 calc R . .
C67 C 0.8015(6) 0.6624(6) 0.3619(6) 0.064(4) Uani 1 1 d . . .
C68 C 0.8251(4) 0.7024(5) 0.4023(5) 0.049(3) Uani 1 1 d . . .
H68 H 0.8091 0.7115 0.4269 0.059 Uiso 1 1 calc R . .
C69 C 0.8687(5) 0.7275(5) 0.4071(6) 0.057(3) Uani 1 1 d . . .
H69 H 0.8824 0.7543 0.4341 0.069 Uiso 1 1 calc R . .
C70 C 0.8959(5) 0.7137(5) 0.3701(6) 0.056(3) Uani 1 1 d . . .
H70 H 0.9272 0.7308 0.3732 0.067 Uiso 1 1 calc R . .
C71 C 0.8738(5) 0.6752(6) 0.3317(5) 0.058(3) Uani 1 1 d . . .
H71 H 0.8904 0.6653 0.3078 0.069 Uiso 1 1 calc R . .
C72 C 0.8256(5) 0.6489(5) 0.3260(5) 0.055(3) Uani 1 1 d . . .
H72 H 0.8106 0.6228 0.2982 0.066 Uiso 1 1 calc R . .
C73 C 0.5075(5) 0.6925(5) 0.3311(5) 0.055(3) Uani 1 1 d . . .
C74 C 0.5274(5) 0.7250(5) 0.3799(5) 0.053(3) Uani 1 1 d . . .
H74 H 0.5595 0.7438 0.3900 0.064 Uiso 1 1 calc R . .
C75 C 0.4973(5) 0.7291(5) 0.4149(6) 0.054(3) Uani 1 1 d . . .
H75 H 0.5110 0.7496 0.4489 0.065 Uiso 1 1 calc R . .
C76 C 0.4474(5) 0.7023(5) 0.3977(6) 0.057(3) Uani 1 1 d . . .
H76 H 0.4266 0.7060 0.4188 0.069 Uiso 1 1 calc R . .
C77 C 0.4294(5) 0.6694(5) 0.3471(5) 0.055(3) Uani 1 1 d . . .
H77 H 0.3977 0.6498 0.3365 0.067 Uiso 1 1 calc R . .
C78 C 0.4588(5) 0.6658(6) 0.3128(5) 0.058(3) Uani 1 1 d . . .
H78 H 0.4454 0.6458 0.2784 0.069 Uiso 1 1 calc R . .
C79 C 0.5710(5) 0.6132(5) 0.3179(6) 0.056(3) Uani 1 1 d . . .
C80 C 0.5637(5) 0.5861(4) 0.2665(5) 0.053(3) Uani 1 1 d . . .
H80 H 0.5490 0.6011 0.2286 0.064 Uiso 1 1 calc R . .
C81 C 0.5801(5) 0.5345(6) 0.2756(6) 0.059(3) Uani 1 1 d . . .
H81 H 0.5764 0.5147 0.2431 0.071 Uiso 1 1 calc R . .
C82 C 0.6015(5) 0.5138(6) 0.3324(6) 0.062(3) Uani 1 1 d . . .
H82 H 0.6122 0.4800 0.3377 0.074 Uiso 1 1 calc R . .
C83 C 0.6074(4) 0.5416(5) 0.3813(5) 0.050(3) Uani 1 1 d . . .
H83 H 0.6201 0.5269 0.4192 0.060 Uiso 1 1 calc R . .
C84 C 0.5938(6) 0.5917(5) 0.3722(6) 0.060(3) Uani 1 1 d . . .
H84 H 0.6009 0.6118 0.4055 0.072 Uiso 1 1 calc R . .
C85 C 0.4723(5) 0.7880(5) 0.2164(6) 0.055(3) Uani 1 1 d . . .
C86 C 0.4181(5) 0.7765(4) 0.2045(5) 0.048(3) Uani 1 1 d . . .
H86 H 0.4010 0.7479 0.1820 0.058 Uiso 1 1 calc R . .
C87 C 0.3888(5) 0.8075(6) 0.2259(6) 0.061(3) Uani 1 1 d . . .
H87 H 0.3536 0.7980 0.2203 0.073 Uiso 1 1 calc R . .
C88 C 0.4128(5) 0.8533(6) 0.2559(6) 0.062(3) Uani 1 1 d . . .
H88 H 0.3931 0.8748 0.2689 0.074 Uiso 1 1 calc R . .
C89 C 0.4659(5) 0.8653(6) 0.2654(5) 0.061(3) Uani 1 1 d . . .
H89 H 0.4815 0.8958 0.2841 0.074 Uiso 1 1 calc R . .
C90 C 0.4964(5) 0.8337(5) 0.2483(5) 0.053(3) Uani 1 1 d . . .
H90 H 0.5329 0.8421 0.2574 0.064 Uiso 1 1 calc R . .
C91 C 0.4735(5) 0.7515(5) 0.1154(6) 0.055(3) Uani 1 1 d . . .
C92 C 0.4437(5) 0.7904(5) 0.0776(6) 0.055(3) Uani 1 1 d . . .
H92 H 0.4419 0.8218 0.0936 0.066 Uiso 1 1 calc R . .
C93 C 0.4166(5) 0.7827(6) 0.0168(6) 0.060(3) Uani 1 1 d . . .
H93 H 0.3932 0.8079 -0.0079 0.072 Uiso 1 1 calc R . .
C94 C 0.4234(5) 0.7369(5) -0.0098(5) 0.053(3) Uani 1 1 d . . .
H94 H 0.4087 0.7340 -0.0514 0.063 Uiso 1 1 calc R . .
C95 C 0.4512(5) 0.6983(5) 0.0260(5) 0.052(3) Uani 1 1 d . . .
H95 H 0.4525 0.6673 0.0090 0.063 Uiso 1 1 calc R . .
C96 C 0.4780(5) 0.7040(5) 0.0881(6) 0.054(3) Uani 1 1 d . . .
H96 H 0.4989 0.6774 0.1124 0.065 Uiso 1 1 calc R . .
C97 C 0.5378(5) 0.8953(5) 0.0521(5) 0.055(3) Uani 1 1 d . . .
C98 C 0.5278(5) 0.8897(5) -0.0103(5) 0.055(3) Uani 1 1 d . . .
H98 H 0.5572 0.8838 -0.0193 0.066 Uiso 1 1 calc R . .
C99 C 0.4748(5) 0.8932(5) -0.0551(6) 0.055(3) Uani 1 1 d . . .
H99 H 0.4665 0.8895 -0.0954 0.066 Uiso 1 1 calc R . .
C100 C 0.4316(5) 0.9030(6) -0.0366(5) 0.059(3) Uani 1 1 d . . .
H100 H 0.3948 0.9040 -0.0663 0.070 Uiso 1 1 calc R . .
C101 C 0.4416(5) 0.9105(5) 0.0207(5) 0.056(3) Uani 1 1 d . . .
H101 H 0.4126 0.9172 0.0302 0.067 Uiso 1 1 calc R . .
C102 C 0.4982(5) 0.9081(5) 0.0670(5) 0.050(3) Uani 1 1 d . . .
H102 H 0.5069 0.9155 0.1068 0.060 Uiso 1 1 calc R . .
C103 C 0.6394(6) 0.8302(6) 0.0991(6) 0.060(3) Uani 1 1 d . . .
C104 C 0.5976(5) 0.7940(5) 0.0714(5) 0.052(3) Uani 1 1 d . . .
H104 H 0.5607 0.8040 0.0573 0.062 Uiso 1 1 calc R . .
C105 C 0.6084(5) 0.7442(5) 0.0640(5) 0.053(3) Uani 1 1 d . . .
H105 H 0.5793 0.7214 0.0447 0.064 Uiso 1 1 calc R . .
C106 C 0.6625(6) 0.7290(6) 0.0853(6) 0.062(3) Uani 1 1 d . . .
H106 H 0.6712 0.6953 0.0826 0.075 Uiso 1 1 calc R . .
C107 C 0.7041(5) 0.7650(6) 0.1112(6) 0.058(3) Uani 1 1 d . . .
H107 H 0.7407 0.7542 0.1247 0.070 Uiso 1 1 calc R . .
C108 C 0.6956(5) 0.8164(5) 0.1188(5) 0.053(3) Uani 1 1 d . . .
H108 H 0.7247 0.8396 0.1355 0.064 Uiso 1 1 calc R . .
C109 C 0.5803(5) 1.0087(5) 0.0275(5) 0.054(3) Uani 1 1 d . . .
C110 C 0.5821(5) 1.0000(5) -0.0245(6) 0.056(3) Uani 1 1 d . . .
H110 H 0.6149 0.9871 -0.0229 0.067 Uiso 1 1 calc R . .
C111 C 0.5366(5) 1.0093(5) -0.0821(5) 0.054(3) Uani 1 1 d . . .
H111 H 0.5398 1.0043 -0.1173 0.065 Uiso 1 1 calc R . .
C112 C 0.4880(5) 1.0261(5) -0.0836(6) 0.059(3) Uani 1 1 d . . .
H112 H 0.4578 1.0320 -0.1210 0.070 Uiso 1 1 calc R . .
C113 C 0.4812(5) 1.0349(6) -0.0312(5) 0.056(3) Uani 1 1 d . . .
H113 H 0.4477 1.0463 -0.0334 0.068 Uiso 1 1 calc R . .
C114 C 0.5277(5) 1.0255(5) 0.0239(6) 0.057(3) Uani 1 1 d . . .
H114 H 0.5248 1.0301 0.0593 0.068 Uiso 1 1 calc R . .
C115 C 0.6922(5) 1.0349(6) 0.1033(6) 0.059(3) Uani 1 1 d . . .
C116 C 0.7434(4) 1.0209(5) 0.1443(5) 0.051(3) Uani 1 1 d . . .
H116 H 0.7472 0.9937 0.1696 0.061 Uiso 1 1 calc R . .
C117 C 0.7913(5) 1.0463(5) 0.1500(6) 0.054(3) Uani 1 1 d . . .
H117 H 0.8264 1.0330 0.1743 0.065 Uiso 1 1 calc R . .
C118 C 0.7861(5) 1.0893(5) 0.1205(5) 0.056(3) Uani 1 1 d . . .
H118 H 0.8178 1.1072 0.1261 0.067 Uiso 1 1 calc R . .
C119 C 0.7352(4) 1.1077(6) 0.0823(5) 0.055(3) Uani 1 1 d . . .
H119 H 0.7322 1.1385 0.0631 0.066 Uiso 1 1 calc R . .
C120 C 0.6876(5) 1.0806(5) 0.0715(5) 0.052(3) Uani 1 1 d . . .
H120 H 0.6528 1.0924 0.0437 0.063 Uiso 1 1 calc R . .
C121 C 0.5890(6) 1.1486(5) 0.1933(6) 0.059(3) Uani 1 1 d . . .
C122 C 0.5712(5) 1.1303(5) 0.1353(5) 0.055(3) Uani 1 1 d . . .
H122 H 0.5975 1.1214 0.1226 0.066 Uiso 1 1 calc R . .
C123 C 0.5146(5) 1.1250(6) 0.0955(6) 0.059(3) Uani 1 1 d . . .
H123 H 0.5031 1.1120 0.0570 0.071 Uiso 1 1 calc R . .
C124 C 0.4745(5) 1.1399(6) 0.1156(6) 0.059(3) Uani 1 1 d . . .
H124 H 0.4367 1.1368 0.0899 0.071 Uiso 1 1 calc R . .
C125 C 0.4916(4) 1.1585(5) 0.1713(5) 0.050(3) Uani 1 1 d . . .
H125 H 0.4647 1.1679 0.1828 0.060 Uiso 1 1 calc R . .
C126 C 0.5463(5) 1.1643(4) 0.2121(5) 0.050(3) Uani 1 1 d . . .
H126 H 0.5564 1.1775 0.2503 0.059 Uiso 1 1 calc R . .
C127 C 0.6939(5) 1.1986(5) 0.2085(6) 0.055(3) Uani 1 1 d . . .
C128 C 0.6710(5) 1.2442(5) 0.1951(5) 0.055(3) Uani 1 1 d . . .
H128 H 0.6412 1.2524 0.2027 0.066 Uiso 1 1 calc R . .
C129 C 0.6918(5) 1.2796(5) 0.1699(5) 0.055(3) Uani 1 1 d . . .
H129 H 0.6753 1.3114 0.1605 0.067 Uiso 1 1 calc R . .
C130 C 0.7349(5) 1.2699(5) 0.1585(6) 0.057(3) Uani 1 1 d . . .
H130 H 0.7483 1.2947 0.1420 0.069 Uiso 1 1 calc R . .
C131 C 0.7595(5) 1.2210(6) 0.1722(6) 0.058(3) Uani 1 1 d . . .
H131 H 0.7890 1.2129 0.1641 0.070 Uiso 1 1 calc R . .
C132 C 0.7386(5) 1.1852(5) 0.1981(5) 0.055(3) Uani 1 1 d . . .
H132 H 0.7543 1.1531 0.2082 0.067 Uiso 1 1 calc R . .
C133 C 0.7277(5) 1.2248(5) 0.4340(6) 0.058(3) Uani 1 1 d . . .
C134 C 0.6791(5) 1.2277(5) 0.4377(5) 0.054(3) Uani 1 1 d . . .
H134 H 0.6472 1.2127 0.4079 0.065 Uiso 1 1 calc R . .
C135 C 0.6764(5) 1.2523(5) 0.4848(6) 0.056(3) Uani 1 1 d . . .
H135 H 0.6425 1.2545 0.4860 0.067 Uiso 1 1 calc R . .
C136 C 0.7219(5) 1.2732(5) 0.5288(6) 0.057(3) Uani 1 1 d . . .
H136 H 0.7196 1.2893 0.5608 0.068 Uiso 1 1 calc R . .
C137 C 0.7730(5) 1.2709(6) 0.5269(6) 0.056(3) Uani 1 1 d . . .
H137 H 0.8046 1.2857 0.5573 0.067 Uiso 1 1 calc R . .
C138 C 0.7763(6) 1.2460(5) 0.4783(6) 0.061(3) Uani 1 1 d . . .
H138 H 0.8098 1.2440 0.4760 0.073 Uiso 1 1 calc R . .
C139 C 0.7818(5) 1.2153(6) 0.3588(5) 0.057(3) Uani 1 1 d . . .
C140 C 0.7716(5) 1.2642(5) 0.3353(5) 0.054(3) Uani 1 1 d . . .
H140 H 0.7393 1.2809 0.3300 0.064 Uiso 1 1 calc R . .
C141 C 0.8078(5) 1.2876(6) 0.3202(6) 0.059(3) Uani 1 1 d . . .
H141 H 0.8006 1.3199 0.3036 0.071 Uiso 1 1 calc R . .
C142 C 0.8572(5) 1.2613(5) 0.3303(6) 0.055(3) Uani 1 1 d . . .
H142 H 0.8824 1.2767 0.3194 0.066 Uiso 1 1 calc R . .
C143 C 0.8686(5) 1.2154(6) 0.3549(5) 0.056(3) Uani 1 1 d . . .
H143 H 0.9021 1.2001 0.3622 0.068 Uiso 1 1 calc R . .
C144 C 0.8314(5) 1.1897(5) 0.3700(6) 0.056(3) Uani 1 1 d . . .
H144 H 0.8391 1.1574 0.3866 0.068 Uiso 1 1 calc R . .
C145 C 0.9039(5) 1.1878(6) 0.5799(6) 0.058(3) Uani 1 1 d . . .
C146 C 0.9221(5) 1.1924(5) 0.5367(5) 0.052(3) Uani 1 1 d . . .
H146 H 0.9193 1.1638 0.5138 0.062 Uiso 1 1 calc R . .
C147 C 0.9431(5) 1.2332(5) 0.5249(6) 0.052(3) Uani 1 1 d . . .
H147 H 0.9558 1.2328 0.4960 0.062 Uiso 1 1 calc R . .
C148 C 0.9458(5) 1.2787(5) 0.5579(6) 0.057(3) Uani 1 1 d . . .
H148 H 0.9616 1.3079 0.5516 0.069 Uiso 1 1 calc R . .
C149 C 0.9237(4) 1.2785(5) 0.6007(5) 0.054(3) Uani 1 1 d . . .
H149 H 0.9217 1.3079 0.6202 0.065 Uiso 1 1 calc R . .
C150 C 0.9061(5) 1.2335(5) 0.6110(5) 0.054(3) Uani 1 1 d . . .
H150 H 0.8944 1.2323 0.6409 0.065 Uiso 1 1 calc R . .
C151 C 0.9237(6) 1.0772(5) 0.5842(6) 0.058(3) Uani 1 1 d . . .
C152 C 0.9801(5) 1.0775(5) 0.6218(5) 0.054(3) Uani 1 1 d . . .
H152 H 0.9956 1.1036 0.6495 0.064 Uiso 1 1 calc R . .
C153 C 1.0137(5) 1.0397(5) 0.6187(5) 0.050(3) Uani 1 1 d . . .
H153 H 1.0518 1.0403 0.6445 0.060 Uiso 1 1 calc R . .
C154 C 0.9923(5) 1.0028(6) 0.5797(5) 0.057(3) Uani 1 1 d . . .
H154 H 1.0155 0.9782 0.5767 0.068 Uiso 1 1 calc R . .
C155 C 0.9333(5) 1.0001(6) 0.5414(6) 0.055(3) Uani 1 1 d . . .
H155 H 0.9184 0.9737 0.5141 0.066 Uiso 1 1 calc R . .
C156 C 0.9001(5) 1.0357(5) 0.5452(6) 0.058(3) Uani 1 1 d . . .
H156 H 0.8617 1.0332 0.5224 0.069 Uiso 1 1 calc R . .
C157 C 0.9300(5) 1.0246(6) 0.7201(6) 0.060(3) Uani 1 1 d . . .
C158 C 0.9823(5) 1.0341(5) 0.7645(5) 0.052(3) Uani 1 1 d . . .
H158 H 0.9879 1.0609 0.7909 0.063 Uiso 1 1 calc R . .
C159 C 1.0259(5) 1.0057(6) 0.7708(6) 0.060(3) Uani 1 1 d . . .
H159 H 1.0620 1.0152 0.7975 0.072 Uiso 1 1 calc R . .
C160 C 1.0154(5) 0.9602(6) 0.7355(6) 0.058(3) Uani 1 1 d . . .
H160 H 1.0445 0.9381 0.7421 0.070 Uiso 1 1 calc R . .
C161 C 0.9632(5) 0.9496(6) 0.6928(5) 0.059(3) Uani 1 1 d . . .
H161 H 0.9566 0.9212 0.6684 0.071 Uiso 1 1 calc R . .
C162 C 0.9196(6) 0.9815(5) 0.6857(5) 0.055(3) Uani 1 1 d . . .
H162 H 0.8834 0.9736 0.6576 0.066 Uiso 1 1 calc R . .
C163 C 0.8659(5) 1.0801(5) 0.7618(6) 0.057(3) Uani 1 1 d . . .
C164 C 0.8576(5) 1.1297(5) 0.7798(5) 0.053(3) Uani 1 1 d . . .
H164 H 0.8507 1.1571 0.7540 0.063 Uiso 1 1 calc R . .
C165 C 0.8598(5) 1.1361(6) 0.8346(5) 0.057(3) Uani 1 1 d . . .
H165 H 0.8544 1.1682 0.8462 0.068 Uiso 1 1 calc R . .
C166 C 0.8699(5) 1.0962(5) 0.8733(6) 0.056(3) Uani 1 1 d . . .
H166 H 0.8720 1.1019 0.9111 0.067 Uiso 1 1 calc R . .
C167 C 0.8773(5) 1.0467(5) 0.8570(5) 0.052(3) Uani 1 1 d . . .
H167 H 0.8849 1.0198 0.8837 0.063 Uiso 1 1 calc R . .
C168 C 0.8730(5) 1.0394(5) 0.8028(5) 0.057(3) Uani 1 1 d . . .
H168 H 0.8748 1.0065 0.7905 0.069 Uiso 1 1 calc R . .
C169 C 0.7106(5) 1.0865(5) 0.7099(6) 0.057(3) Uani 1 1 d . . .
C170 C 0.6987(4) 1.1019(5) 0.6535(5) 0.051(3) Uani 1 1 d . . .
H170 H 0.6883 1.0778 0.6230 0.061 Uiso 1 1 calc R . .
C171 C 0.7015(5) 1.1518(5) 0.6399(6) 0.057(3) Uani 1 1 d . . .
H171 H 0.6913 1.1610 0.6002 0.068 Uiso 1 1 calc R . .
C172 C 0.7188(5) 1.1878(6) 0.6834(6) 0.058(3) Uani 1 1 d . . .
H172 H 0.7234 1.2211 0.6744 0.070 Uiso 1 1 calc R . .
C173 C 0.7298(5) 1.1745(5) 0.7416(5) 0.057(3) Uani 1 1 d . . .
H173 H 0.7395 1.1993 0.7711 0.068 Uiso 1 1 calc R . .
C174 C 0.7264(5) 1.1246(5) 0.7557(6) 0.058(3) Uani 1 1 d . . .
H174 H 0.7343 1.1157 0.7949 0.069 Uiso 1 1 calc R . .
C175 C 0.6294(5) 1.0042(5) 0.6819(5) 0.054(3) Uani 1 1 d . . .
C176 C 0.6070(5) 0.9650(5) 0.6454(5) 0.055(3) Uani 1 1 d . . .
H176 H 0.6307 0.9456 0.6360 0.065 Uiso 1 1 calc R . .
C177 C 0.5510(5) 0.9500(5) 0.6196(5) 0.053(3) Uani 1 1 d . . .
H177 H 0.5380 0.9221 0.5941 0.063 Uiso 1 1 calc R . .
C178 C 0.5170(5) 0.9785(5) 0.6338(6) 0.055(3) Uani 1 1 d . . .
H178 H 0.4794 0.9704 0.6175 0.066 Uiso 1 1 calc R . .
C179 C 0.5379(5) 1.0210(5) 0.6736(6) 0.058(3) Uani 1 1 d . . .
H179 H 0.5136 1.0402 0.6823 0.069 Uiso 1 1 calc R . .
C180 C 0.5932(5) 1.0337(5) 0.6990(5) 0.059(3) Uani 1 1 d . . .
H180 H 0.6072 1.0604 0.7262 0.070 Uiso 1 1 calc R . .
C181 C 0.6854(5) 0.9132(5) 0.7997(5) 0.048(3) Uani 1 1 d . . .
C182 C 0.6775(5) 0.8729(5) 0.7630(6) 0.052(3) Uani 1 1 d . . .
H182 H 0.7076 0.8625 0.7571 0.062 Uiso 1 1 calc R . .
C183 C 0.6296(5) 0.8466(6) 0.7344(5) 0.054(3) Uani 1 1 d . . .
H183 H 0.6259 0.8205 0.7078 0.065 Uiso 1 1 calc R . .
C184 C 0.5833(6) 0.8613(6) 0.7474(6) 0.063(3) Uani 1 1 d . . .
H184 H 0.5492 0.8447 0.7294 0.075 Uiso 1 1 calc R . .
C185 C 0.5931(5) 0.9018(6) 0.7886(6) 0.059(3) Uani 1 1 d . . .
H185 H 0.5655 0.9111 0.7991 0.071 Uiso 1 1 calc R . .
C186 C 0.6432(5) 0.9275(6) 0.8131(5) 0.061(3) Uani 1 1 d . . .
H186 H 0.6485 0.9547 0.8389 0.073 Uiso 1 1 calc R . .
C187 C 0.7713(5) 0.9487(6) 0.9066(6) 0.058(3) Uani 1 1 d . . .
C188 C 0.7525(5) 0.9885(5) 0.9301(5) 0.053(3) Uani 1 1 d . . .
H188 H 0.7282 1.0120 0.9034 0.064 Uiso 1 1 calc R . .
C189 C 0.7684(5) 0.9947(5) 0.9918(6) 0.055(3) Uani 1 1 d . . .
H189 H 0.7560 1.0216 1.0067 0.066 Uiso 1 1 calc R . .
C190 C 0.8050(5) 0.9564(5) 1.0297(6) 0.059(3) Uani 1 1 d . . .
H190 H 0.8156 0.9577 1.0708 0.070 Uiso 1 1 calc R . .
C191 C 0.8258(5) 0.9173(6) 1.0084(5) 0.055(3) Uani 1 1 d . . .
H191 H 0.8504 0.8937 1.0348 0.066 Uiso 1 1 calc R . .
C192 C 0.8086(5) 0.9141(5) 0.9457(5) 0.056(3) Uani 1 1 d . . .
H192 H 0.8225 0.8885 0.9307 0.067 Uiso 1 1 d R . .
C201 C 0.9705(4) 0.7566(4) 0.9441(4) 0.045(3) Uani 1 1 d . . .
H20A H 0.9946 0.7616 0.9867 0.054 Uiso 1 1 calc R . .
H20B H 0.9923 0.7642 0.9231 0.054 Uiso 1 1 calc R . .
C202 C 0.8222(5) 0.4850(4) 0.7307(5) 0.049(3) Uani 1 1 d . . .
H20C H 0.8332 0.4497 0.7388 0.059 Uiso 1 1 calc R . .
H20D H 0.7848 0.4881 0.7268 0.059 Uiso 1 1 calc R . .
C203 C 0.7737(4) 0.5541(4) 0.3855(5) 0.046(3) Uani 1 1 d . . .
H20E H 0.7417 0.5318 0.3678 0.055 Uiso 1 1 calc R . .
H20F H 0.7992 0.5447 0.3695 0.055 Uiso 1 1 calc R . .
C204 C 0.5185(4) 0.6906(4) 0.2191(5) 0.044(2) Uani 1 1 d . . .
H20G H 0.4846 0.6717 0.1984 0.053 Uiso 1 1 d R . .
H20H H 0.5492 0.6804 0.2115 0.053 Uiso 1 1 d R . .
C205 C 0.6591(4) 0.9312(4) 0.0982(5) 0.047(3) Uani 1 1 d . . .
H20I H 0.6960 0.9265 0.1315 0.056 Uiso 1 1 calc R . .
H20J H 0.6612 0.9244 0.0610 0.056 Uiso 1 1 calc R . .
C206 C 0.6619(4) 1.1842(5) 0.3128(6) 0.052(3) Uani 1 1 d . . .
H20K H 0.6474 1.2185 0.3058 0.062 Uiso 1 1 calc R . .
H20L H 0.6377 1.1637 0.3232 0.062 Uiso 1 1 calc R . .
C207 C 0.8808(4) 1.1245(4) 0.6624(5) 0.045(3) Uani 1 1 d . . .
H20M H 0.9173 1.1373 0.6901 0.054 Uiso 1 1 calc R . .
H20N H 0.8537 1.1485 0.6626 0.054 Uiso 1 1 calc R . .
C208 C 0.7295(4) 1.0096(4) 0.7960(5) 0.047(3) Uani 1 1 d . . .
H20O H 0.7024 1.0234 0.8075 0.057 Uiso 1 1 calc R . .
H20P H 0.7626 1.0305 0.8153 0.057 Uiso 1 1 calc R . .
C301 C 0.7466(5) 0.7166(4) 0.7279(5) 0.045(2) Uani 1 1 d . . .
C302 C 0.8661(5) 0.7000(5) 0.6840(7) 0.062(3) Uani 1 1 d . . .
C303 C 0.6672(6) 0.6551(6) 0.5260(6) 0.062(3) Uani 1 1 d . . .
C304 C 0.7238(5) 0.8123(4) 0.3416(5) 0.048(3) Uani 1 1 d . . .
C305 C 0.5973(5) 0.9649(6) 0.2841(6) 0.063(3) Uani 1 1 d . . .
C306 C 0.7577(5) 0.9843(4) 0.3609(6) 0.048(3) Uani 1 1 d . . .
C307 C 0.6627(5) 1.0480(4) 0.4856(4) 0.046(3) Uani 1 1 d . . .
C308 C 0.8405(5) 0.8833(4) 0.7031(6) 0.052(3) Uani 1 1 d . . .
C401 C 0.6708(5) 0.6542(5) 0.6787(6) 0.058(3) Uani 1 1 d . . .
H40A H 0.6425 0.6587 0.6921 0.070 Uiso 1 1 calc R . .
H40B H 0.6979 0.6297 0.7046 0.070 Uiso 1 1 calc R . .
C402 C 0.6462(5) 0.6381(5) 0.6166(6) 0.054(3) Uani 1 1 d . . .
H40C H 0.6061 0.6373 0.6018 0.064 Uiso 1 1 calc R . .
H40D H 0.6581 0.6036 0.6159 0.064 Uiso 1 1 calc R . .
C403 C 0.6423(5) 0.7217(4) 0.5721(6) 0.056(3) Uani 1 1 d . . .
H40E H 0.6026 0.7254 0.5466 0.067 Uiso 1 1 calc R . .
H40F H 0.6615 0.7427 0.5556 0.067 Uiso 1 1 calc R . .
C404 C 0.6569(5) 0.7402(4) 0.6371(6) 0.053(3) Uani 1 1 d . . .
H40G H 0.6740 0.7734 0.6444 0.063 Uiso 1 1 calc R . .
H40H H 0.6237 0.7419 0.6428 0.063 Uiso 1 1 calc R . .
C501 C 0.8478(4) 0.7749(4) 0.6075(5) 0.041(2) Uani 1 1 d . . .
H50A H 0.8125 0.7588 0.5818 0.050 Uiso 1 1 d R . .
H50B H 0.8712 0.7738 0.5854 0.050 Uiso 1 1 d R . .
C502 C 0.8390(5) 0.8308(4) 0.6218(5) 0.046(2) Uani 1 1 d . . .
H50C H 0.8482 0.8532 0.5968 0.056 Uiso 1 1 calc R . .
H50D H 0.8000 0.8357 0.6110 0.056 Uiso 1 1 calc R . .
C503 C 0.9278(5) 0.8241(4) 0.7217(5) 0.050(3) Uani 1 1 d . . .
H50E H 0.9343 0.8184 0.7629 0.060 Uiso 1 1 d R . .
H50F H 0.9557 0.8473 0.7219 0.060 Uiso 1 1 d R . .
C504 C 0.9291(5) 0.7753(4) 0.6913(5) 0.044(2) Uani 1 1 d . . .
H50G H 0.9521 0.7702 0.6713 0.053 Uiso 1 1 d R . .
H50H H 0.9585 0.7539 0.7200 0.053 Uiso 1 1 d R . .
C601 C 0.8025(5) 0.8593(5) 0.3316(6) 0.054(3) Uani 1 1 d . . .
H60A H 0.7814 0.8528 0.2887 0.064 Uiso 1 1 calc R . .
H60B H 0.8344 0.8367 0.3469 0.064 Uiso 1 1 calc R . .
C602 C 0.8241(5) 0.9136(5) 0.3398(6) 0.057(3) Uani 1 1 d . . .
H60C H 0.8645 0.9148 0.3613 0.069 Uiso 1 1 calc R . .
H60D H 0.8115 0.9308 0.3014 0.069 Uiso 1 1 calc R . .
C603 C 0.8143(5) 0.9173(4) 0.4338(6) 0.059(3) Uani 1 1 d . . .
H60E H 0.8046 0.9413 0.4570 0.070 Uiso 1 1 calc R . .
H60F H 0.8539 0.9102 0.4550 0.070 Uiso 1 1 calc R . .
C604 C 0.7793(5) 0.8679(5) 0.4216(6) 0.059(3) Uani 1 1 d . . .
H60G H 0.7442 0.8751 0.4219 0.071 Uiso 1 1 calc R . .
H60H H 0.7994 0.8433 0.4530 0.071 Uiso 1 1 calc R . .
C701 C 0.5513(5) 1.0215(4) 0.3257(5) 0.050(3) Uani 1 1 d . . .
H70A H 0.5160 1.0038 0.3119 0.061 Uiso 1 1 calc R . .
H70B H 0.5481 1.0455 0.2949 0.061 Uiso 1 1 calc R . .
C702 C 0.5652(5) 1.0497(4) 0.3855(5) 0.050(3) Uani 1 1 d . . .
H70C H 0.5723 1.0850 0.3808 0.060 Uiso 1 1 calc R . .
H70D H 0.5331 1.0482 0.3932 0.060 Uiso 1 1 calc R . .
C703 C 0.6128(5) 0.9695(5) 0.4394(6) 0.060(3) Uani 1 1 d . . .
H70E H 0.6493 0.9567 0.4671 0.072 Uiso 1 1 calc R . .
H70F H 0.5867 0.9588 0.4541 0.072 Uiso 1 1 calc R . .
C704 C 0.5962(6) 0.9477(5) 0.3800(6) 0.058(3) Uani 1 1 d . . .
H70G H 0.5617 0.9290 0.3672 0.069 Uiso 1 1 calc R . .
H70H H 0.6247 0.9246 0.3813 0.069 Uiso 1 1 calc R . .

loop_
_atom_site_aniso_label
_atom_site_aniso_U_11
_atom_site_aniso_U_22
_atom_site_aniso_U_33
_atom_site_aniso_U_23
_atom_site_aniso_U_13
_atom_site_aniso_U_12
Au1 0.0427(2) 0.0382(2) 0.03200(17) -0.00512(15) 0.00776(16) -0.01168(17)
Au2 0.0413(2) 0.0394(2) 0.03789(19) -0.00511(16) 0.00804(17) -0.01168(17)
Au3 0.0383(2) 0.0413(2) 0.03835(19) -0.00172(17) -0.00152(16) -0.00630(18)
Au4 0.0403(2) 0.0393(2) 0.03735(19) -0.00152(16) -0.00132(17) -0.00430(17)
Au5 0.0409(2) 0.0367(2) 0.03289(18) -0.01133(15) -0.00250(16) -0.01191(17)
Au6 0.0408(2) 0.0368(2) 0.03282(18) -0.01147(16) -0.00256(16) -0.01204(17)
Au7 0.0425(2) 0.0389(2) 0.0424(2) 0.00192(17) 0.00262(18) -0.00024(18)
Au8 0.0429(2) 0.0383(2) 0.0422(2) 0.00226(17) 0.00193(18) -0.00025(18)
Au9 0.0423(2) 0.0350(2) 0.0408(2) 0.00367(16) 0.00310(17) -0.00030(17)
Au10 0.0419(2) 0.0358(2) 0.0402(2) 0.00402(16) 0.00357(17) -0.00026(17)
Au11 0.0405(2) 0.0428(2) 0.0481(2) -0.00258(19) 0.00230(18) -0.01018(18)
Au12 0.0404(2) 0.0419(2) 0.0495(2) -0.00263(19) 0.00280(18) -0.00951(18)
Au13 0.0441(2) 0.0374(2) 0.0436(2) 0.00219(17) 0.00323(18) -0.00043(18)
Au14 0.0426(2) 0.0366(2) 0.0420(2) 0.00183(17) 0.00309(17) 0.00055(17)
Au15 0.0442(2) 0.0384(2) 0.0409(2) -0.00277(17) 0.00323(18) 0.00065(18)
Au16 0.0442(2) 0.0403(2) 0.0409(2) -0.00273(17) 0.00356(18) 0.00042(18)
F1 0.074(5) 0.050(4) 0.071(5) 0.001(4) 0.045(4) -0.012(4)
F2 0.080(5) 0.042(4) 0.060(4) 0.002(3) 0.036(4) -0.006(4)
F3 0.090(6) 0.055(4) 0.115(7) -0.030(4) 0.089(6) -0.031(4)
F4 0.079(6) 0.065(5) 0.058(5) -0.004(4) 0.003(4) -0.023(4)
F5 0.079(5) 0.034(4) 0.069(5) 0.005(3) 0.036(4) 0.000(3)
F6 0.067(5) 0.054(5) 0.059(4) 0.010(4) -0.004(4) -0.001(4)
F7 0.087(5) 0.039(4) 0.058(4) 0.001(3) 0.037(4) -0.023(4)
F8 0.070(5) 0.038(4) 0.069(5) 0.015(3) 0.037(4) 0.008(3)
F9 0.095(6) 0.050(4) 0.100(6) -0.027(4) 0.076(5) -0.019(4)
F10 0.095(7) 0.066(6) 0.070(5) 0.006(4) 0.009(5) -0.025(5)
F11 0.077(5) 0.061(5) 0.056(4) 0.000(4) 0.034(4) -0.001(4)
F12 0.075(5) 0.052(5) 0.049(4) 0.011(3) 0.012(4) 0.015(4)
F13 0.081(5) 0.058(5) 0.069(5) -0.003(4) 0.050(4) -0.016(4)
F14 0.081(5) 0.048(4) 0.059(4) -0.002(3) 0.036(4) 0.008(4)
F15 0.093(6) 0.055(4) 0.109(6) -0.023(4) 0.087(6) -0.022(4)
F16 0.085(6) 0.077(6) 0.054(5) -0.006(4) 0.003(4) -0.014(5)
F17 0.068(5) 0.045(4) 0.070(5) 0.001(3) 0.036(4) -0.006(3)
F18 0.076(5) 0.038(4) 0.059(4) 0.010(3) 0.001(4) 0.013(4)
F19 0.077(5) 0.029(3) 0.085(5) -0.001(3) 0.054(4) -0.014(3)
F20 0.069(4) 0.036(4) 0.058(4) 0.006(3) 0.021(4) -0.009(3)
F21 0.080(5) 0.060(4) 0.103(6) -0.030(4) 0.080(5) -0.020(4)
F22 0.085(5) 0.042(4) 0.062(4) 0.013(4) 0.011(4) 0.005(4)
F23 0.095(7) 0.080(6) 0.055(5) 0.000(4) -0.001(4) -0.031(5)
F24 0.062(4) 0.063(5) 0.049(4) 0.012(4) -0.006(3) 0.010(4)
F25 0.071(5) 0.058(5) 0.061(4) 0.013(4) 0.015(4) 0.013(4)
F26 0.081(5) 0.041(4) 0.066(4) 0.006(3) 0.041(4) -0.005(4)
F27 0.087(5) 0.052(4) 0.101(6) -0.026(4) 0.079(5) -0.017(4)
F28 0.070(5) 0.098(7) 0.053(4) -0.002(5) -0.001(4) -0.035(5)
F29 0.072(5) 0.052(5) 0.061(4) 0.020(4) 0.003(4) 0.015(4)
F30 0.062(4) 0.061(5) 0.057(4) 0.014(4) 0.008(4) 0.004(4)
F31 0.076(5) 0.053(5) 0.064(5) 0.011(4) 0.004(4) 0.014(4)
F32 0.076(5) 0.048(4) 0.072(5) 0.019(4) 0.046(4) 0.006(4)
F33 0.103(6) 0.043(4) 0.087(6) -0.015(4) 0.067(5) -0.001(4)
F34 0.075(5) 0.071(6) 0.065(5) -0.002(4) 0.014(4) -0.020(5)
F35 0.062(5) 0.057(5) 0.060(4) 0.014(4) 0.004(4) 0.004(4)
F36 0.065(5) 0.048(5) 0.070(5) 0.012(4) -0.004(4) 0.010(4)
F37 0.094(6) 0.047(4) 0.067(5) -0.002(3) 0.048(4) -0.026(4)
F38 0.087(5) 0.044(4) 0.064(5) -0.004(3) 0.041(4) 0.002(4)
F39 0.073(5) 0.042(4) 0.061(4) 0.003(3) 0.033(4) 0.002(3)
F40 0.067(4) 0.049(4) 0.068(5) -0.001(3) 0.035(4) -0.008(4)
F41 0.079(5) 0.052(5) 0.053(4) 0.010(3) 0.003(4) 0.004(4)
F42 0.074(5) 0.056(5) 0.063(5) 0.014(4) 0.005(4) 0.013(4)
F43 0.063(4) 0.059(5) 0.061(4) 0.004(3) 0.034(4) -0.001(4)
F44 0.068(4) 0.026(3) 0.060(4) 0.010(3) 0.027(3) -0.003(3)
F45 0.072(5) 0.056(4) 0.109(6) -0.014(4) 0.075(5) -0.010(4)
F46 0.068(5) 0.051(4) 0.064(4) 0.004(3) 0.025(4) -0.006(4)
F47 0.077(5) 0.064(5) 0.063(5) 0.007(4) -0.002(4) 0.017(4)
F48 0.084(6) 0.048(4) 0.059(4) 0.013(3) 0.007(4) 0.007(4)
N1 0.040(5) 0.040(5) 0.045(5) 0.012(4) -0.005(4) 0.013(4)
N2 0.037(5) 0.058(7) 0.053(6) 0.016(5) 0.002(4) 0.000(5)
N3 0.045(5) 0.051(6) 0.051(5) 0.002(4) 0.033(4) 0.000(4)
N4 0.040(5) 0.062(7) 0.063(7) -0.010(5) 0.007(5) -0.017(5)
N5 0.041(5) 0.050(6) 0.051(6) 0.002(5) -0.001(4) 0.004(4)
N6 0.041(5) 0.037(5) 0.080(7) -0.003(5) 0.033(5) -0.008(4)
N7 0.040(5) 0.036(5) 0.049(5) 0.010(4) 0.005(4) 0.011(4)
N8 0.038(4) 0.052(6) 0.031(4) 0.001(4) 0.000(4) -0.029(4)
P1 0.0405(13) 0.0382(15) 0.0328(12) -0.0058(11) 0.0085(11) -0.0116(11)
P2 0.0416(14) 0.0367(14) 0.0395(13) -0.0081(11) 0.0088(11) -0.0130(12)
P3 0.0463(15) 0.0442(17) 0.0391(14) -0.0168(12) 0.0012(12) -0.0159(13)
P4 0.0420(14) 0.0353(15) 0.0396(13) -0.0043(11) -0.0011(12) -0.0060(12)
P5 0.0392(14) 0.0516(18) 0.0381(14) -0.0034(13) -0.0019(12) -0.0057(13)
P6 0.0400(14) 0.0345(15) 0.0399(13) -0.0111(11) -0.0023(12) -0.0116(11)
P7 0.0390(14) 0.0388(15) 0.0435(14) -0.0011(12) -0.0004(12) 0.0009(12)
P8 0.0529(18) 0.0469(18) 0.0404(15) -0.0086(13) -0.0075(13) -0.0161(15)
P9 0.0485(16) 0.0547(19) 0.0409(14) -0.0135(14) -0.0011(13) -0.0134(14)
P10 0.0420(14) 0.0345(14) 0.0384(13) 0.0046(11) 0.0037(12) 0.0022(11)
P11 0.0490(16) 0.0407(16) 0.0456(15) -0.0089(13) -0.0041(13) -0.0130(13)
P12 0.0549(18) 0.0318(15) 0.0654(19) -0.0130(14) 0.0130(16) -0.0109(13)
P13 0.0442(15) 0.0440(17) 0.0402(14) -0.0093(12) -0.0032(12) -0.0163(13)
P14 0.0510(17) 0.0516(19) 0.0472(16) -0.0101(14) 0.0000(14) -0.0113(15)
P15 0.0379(13) 0.0353(15) 0.0444(14) -0.0073(11) 0.0025(12) -0.0079(11)
P16 0.0525(17) 0.0449(17) 0.0435(15) -0.0040(13) 0.0067(13) 0.0040(14)
P17 0.064(2) 0.055(2) 0.0596(19) 0.0029(15) 0.0342(17) 0.0002(16)
P18 0.067(2) 0.0513(19) 0.0556(17) -0.0001(15) 0.0335(16) -0.0013(16)
P19 0.066(2) 0.058(2) 0.0598(19) 0.0030(16) 0.0333(17) -0.0010(17)
P20 0.072(2) 0.0450(19) 0.059(2) 0.0081(16) 0.0044(18) 0.0104(17)
P21 0.073(2) 0.051(2) 0.064(2) 0.0131(17) 0.0031(19) 0.0071(19)
P22 0.0577(19) 0.051(2) 0.0564(19) 0.0098(16) 0.0022(16) 0.0049(16)
P23 0.065(2) 0.0480(18) 0.0615(19) 0.0010(15) 0.0310(17) -0.0009(16)
P24 0.069(2) 0.057(2) 0.062(2) 0.0038(16) 0.0386(18) 0.0012(17)
S1 0.0422(13) 0.0392(14) 0.0340(11) -0.0051(10) 0.0078(10) -0.0117(11)
S2 0.0469(15) 0.0407(15) 0.0419(13) -0.0028(11) 0.0029(12) -0.0004(12)
S3 0.0519(15) 0.0445(16) 0.0564(16) 0.0019(12) 0.0309(14) 0.0017(13)
S4 0.0433(14) 0.0423(15) 0.0394(13) -0.0015(11) -0.0013(11) -0.0043(12)
S5 0.0395(13) 0.0394(14) 0.0415(13) 0.0012(11) -0.0025(11) -0.0044(11)
S6 0.0452(14) 0.0388(15) 0.0374(12) -0.0143(11) -0.0007(11) -0.0125(12)
S7 0.0450(14) 0.0439(15) 0.0537(15) -0.0001(13) 0.0197(13) -0.0044(12)
S8 0.0517(16) 0.0531(18) 0.0591(17) 0.0013(13) 0.0332(14) -0.0025(13)
S9 0.0523(16) 0.0398(15) 0.0493(15) 0.0050(12) 0.0139(13) 0.0014(12)
S10 0.0513(16) 0.0391(15) 0.0531(16) 0.0056(12) 0.0116(13) 0.0001(12)
S11 0.0507(16) 0.0404(16) 0.076(2) 0.0065(15) 0.0176(16) -0.0110(13)
S12 0.0590(17) 0.0444(16) 0.0494(15) -0.0114(13) 0.0097(14) -0.0229(14)
S13 0.0470(14) 0.0309(13) 0.0493(14) 0.0039(11) 0.0030(12) -0.0048(11)
S14 0.0449(15) 0.0511(17) 0.0439(14) -0.0041(13) 0.0019(12) 0.0087(13)
S15 0.0632(18) 0.0541(18) 0.0582(17) 0.0015(14) 0.0348(16) -0.0033(15)
S16 0.0606(17) 0.0400(15) 0.0443(14) 0.0018(12) 0.0131(13) -0.0023(13)
C1 0.049(6) 0.041(7) 0.060(7) -0.011(5) 0.011(6) -0.007(5)
C2 0.037(5) 0.054(7) 0.041(5) 0.010(5) 0.003(5) -0.013(5)
C3 0.048(7) 0.081(10) 0.038(6) 0.001(6) 0.005(5) -0.023(7)
C4 0.045(6) 0.062(8) 0.053(7) -0.005(6) 0.008(6) -0.009(6)
C5 0.033(5) 0.071(8) 0.037(5) -0.013(5) -0.003(4) -0.005(5)
C6 0.040(5) 0.057(7) 0.037(5) -0.006(5) 0.002(5) -0.001(5)
C7 0.050(6) 0.051(7) 0.044(6) 0.000(5) 0.002(5) -0.004(6)
C8 0.048(6) 0.042(6) 0.041(5) 0.002(5) 0.013(5) -0.007(5)
C9 0.045(6) 0.062(8) 0.053(7) -0.011(6) 0.006(5) -0.006(6)
C10 0.048(6) 0.049(7) 0.053(6) 0.002(6) 0.005(5) -0.012(6)
C11 0.037(6) 0.066(8) 0.052(7) -0.009(6) 0.005(5) -0.012(6)
C12 0.051(6) 0.064(8) 0.035(5) 0.003(5) 0.009(5) 0.006(6)
C13 0.048(6) 0.055(7) 0.041(6) 0.001(5) 0.007(5) -0.020(6)
C14 0.037(5) 0.045(6) 0.041(5) 0.007(5) -0.002(4) -0.008(5)
C15 0.046(6) 0.065(8) 0.046(6) 0.004(6) 0.004(5) -0.006(6)
C16 0.050(6) 0.044(7) 0.053(7) -0.011(5) 0.003(6) -0.015(5)
C17 0.033(5) 0.078(9) 0.044(6) -0.012(6) 0.005(5) -0.017(6)
C18 0.051(7) 0.046(7) 0.051(7) 0.004(5) 0.002(6) 0.011(5)
C19 0.053(7) 0.046(7) 0.042(6) -0.002(5) 0.008(5) -0.003(5)
C20 0.042(6) 0.051(7) 0.040(5) 0.001(5) 0.000(5) -0.005(5)
C21 0.039(6) 0.053(7) 0.046(6) 0.000(5) 0.005(5) -0.010(5)
C22 0.051(6) 0.048(7) 0.048(6) -0.001(5) 0.007(5) -0.015(6)
C23 0.039(6) 0.066(8) 0.046(6) -0.009(6) 0.005(5) -0.005(6)
C24 0.045(6) 0.058(8) 0.049(6) -0.004(6) 0.002(5) -0.001(6)
C25 0.053(7) 0.063(8) 0.049(7) -0.011(6) 0.007(6) -0.013(6)
C26 0.033(5) 0.052(7) 0.043(6) 0.009(5) -0.009(5) -0.005(5)
C27 0.039(6) 0.058(8) 0.042(6) 0.003(5) 0.000(5) -0.009(5)
C28 0.051(7) 0.065(8) 0.044(6) -0.005(6) 0.010(5) -0.014(6)
C29 0.042(6) 0.092(11) 0.032(5) -0.010(6) 0.002(5) -0.008(6)
C30 0.048(6) 0.043(7) 0.044(6) -0.005(5) -0.006(5) -0.001(5)
C31 0.049(6) 0.062(8) 0.044(6) -0.005(6) 0.013(5) -0.012(6)
C32 0.042(6) 0.054(7) 0.045(6) 0.009(5) 0.004(5) -0.004(5)
C33 0.043(6) 0.053(7) 0.054(7) -0.005(6) 0.008(5) -0.007(5)
C34 0.052(7) 0.056(8) 0.048(6) -0.010(6) 0.011(6) -0.004(6)
C35 0.041(6) 0.053(7) 0.047(6) 0.001(5) 0.001(5) -0.007(5)
C36 0.042(6) 0.064(8) 0.037(5) -0.006(5) -0.004(5) -0.003(6)
C37 0.041(6) 0.064(8) 0.042(6) -0.001(6) 0.000(5) -0.004(6)
C38 0.053(7) 0.060(8) 0.032(5) 0.003(5) 0.006(5) 0.002(6)
C39 0.040(6) 0.063(8) 0.039(5) -0.010(5) 0.004(5) -0.009(5)
C40 0.052(7) 0.060(8) 0.044(6) -0.005(6) 0.001(5) -0.012(6)
C41 0.031(5) 0.059(8) 0.050(6) -0.011(6) 0.002(5) -0.009(5)
C42 0.043(6) 0.058(8) 0.050(6) -0.004(6) -0.001(5) -0.004(6)
C43 0.053(6) 0.049(7) 0.045(6) -0.009(5) 0.015(5) -0.011(5)
C44 0.042(6) 0.050(7) 0.044(6) 0.007(5) 0.004(5) -0.002(5)
C45 0.043(6) 0.058(8) 0.047(6) -0.005(5) 0.010(5) -0.007(5)
C46 0.049(6) 0.062(8) 0.041(6) -0.003(5) 0.002(5) -0.023(6)
C47 0.040(6) 0.083(10) 0.045(6) -0.008(6) 0.003(5) -0.003(6)
C48 0.042(6) 0.056(8) 0.042(6) 0.010(5) -0.001(5) -0.001(5)
C49 0.044(6) 0.059(8) 0.044(6) -0.008(5) 0.002(5) -0.002(6)
C50 0.041(6) 0.043(6) 0.046(6) 0.015(5) 0.002(5) -0.004(5)
C51 0.033(5) 0.071(8) 0.041(5) -0.014(6) 0.002(4) -0.017(5)
C52 0.044(6) 0.070(9) 0.053(7) -0.008(6) 0.003(6) -0.014(6)
C53 0.041(6) 0.068(9) 0.050(6) -0.004(6) 0.012(5) -0.014(6)
C54 0.053(6) 0.046(7) 0.041(6) 0.001(5) 0.005(5) 0.012(5)
C55 0.045(6) 0.059(8) 0.057(7) -0.011(6) 0.012(6) -0.014(6)
C56 0.041(5) 0.047(6) 0.046(6) 0.000(5) 0.012(5) -0.005(5)
C57 0.045(6) 0.051(7) 0.051(6) -0.004(5) 0.015(5) -0.002(5)
C58 0.048(6) 0.065(8) 0.044(6) -0.004(6) 0.008(5) -0.014(6)
C59 0.038(6) 0.074(9) 0.045(6) -0.005(6) 0.001(5) -0.013(6)
C60 0.043(6) 0.057(8) 0.041(6) 0.003(5) -0.006(5) 0.006(5)
C61 0.046(6) 0.053(7) 0.048(6) -0.001(5) 0.006(5) -0.010(5)
C62 0.045(6) 0.048(7) 0.045(6) 0.001(5) 0.001(5) -0.013(5)
C63 0.044(6) 0.056(8) 0.045(6) -0.002(5) 0.001(5) 0.001(5)
C64 0.040(6) 0.049(7) 0.057(7) -0.002(5) 0.006(5) -0.002(5)
C65 0.041(6) 0.060(8) 0.040(5) -0.006(5) 0.006(5) -0.017(5)
C66 0.061(7) 0.040(6) 0.042(6) 0.002(5) 0.002(5) 0.000(5)
C67 0.059(7) 0.065(9) 0.045(6) -0.006(6) 0.004(6) -0.024(7)
C68 0.035(5) 0.056(7) 0.042(6) -0.001(5) 0.005(5) -0.005(5)
C69 0.038(6) 0.056(8) 0.056(7) -0.012(6) 0.002(5) -0.004(5)
C70 0.046(6) 0.052(7) 0.053(7) -0.010(6) 0.007(5) -0.011(5)
C71 0.035(5) 0.072(9) 0.043(6) 0.000(6) -0.002(5) -0.004(6)
C72 0.048(6) 0.062(8) 0.041(6) -0.003(5) 0.008(5) 0.009(6)
C73 0.050(6) 0.058(8) 0.040(6) 0.003(5) 0.005(5) -0.012(6)
C74 0.043(6) 0.068(8) 0.031(5) 0.007(5) 0.001(5) -0.009(6)
C75 0.034(5) 0.060(8) 0.049(6) -0.002(6) 0.002(5) -0.007(5)
C76 0.051(7) 0.057(8) 0.047(6) -0.010(5) 0.009(6) -0.011(6)
C77 0.046(6) 0.058(8) 0.047(6) 0.001(5) 0.008(5) -0.013(6)
C78 0.040(6) 0.074(9) 0.039(6) -0.009(6) 0.001(5) 0.001(6)
C79 0.045(6) 0.053(7) 0.049(6) -0.013(5) 0.002(5) -0.008(5)
C80 0.053(6) 0.035(6) 0.049(6) 0.007(5) 0.004(5) -0.012(5)
C81 0.044(6) 0.065(8) 0.043(6) 0.006(6) -0.004(5) -0.008(6)
C82 0.049(7) 0.060(8) 0.057(7) 0.004(6) 0.007(6) -0.009(6)
C83 0.030(5) 0.062(8) 0.048(6) -0.007(5) 0.008(5) -0.003(5)
C84 0.061(7) 0.050(7) 0.047(6) -0.004(5) 0.007(6) 0.013(6)
C85 0.046(6) 0.053(7) 0.056(7) -0.002(6) 0.016(5) -0.018(6)
C86 0.052(6) 0.029(5) 0.045(6) 0.011(4) 0.006(5) -0.005(5)
C87 0.042(6) 0.067(9) 0.057(7) -0.015(6) 0.007(6) -0.013(6)
C88 0.041(6) 0.066(9) 0.055(7) -0.006(6) 0.001(5) -0.004(6)
C89 0.042(6) 0.075(9) 0.042(6) -0.010(6) -0.003(5) -0.016(6)
C90 0.052(7) 0.046(7) 0.040(6) -0.005(5) 0.002(5) -0.001(5)
C91 0.041(6) 0.063(8) 0.047(6) 0.008(6) 0.009(5) -0.010(6)
C92 0.054(7) 0.041(6) 0.051(6) 0.003(5) 0.008(5) -0.007(5)
C93 0.046(6) 0.066(9) 0.048(6) -0.001(6) 0.004(5) -0.002(6)
C94 0.048(6) 0.051(7) 0.036(5) -0.001(5) -0.001(5) -0.017(5)
C95 0.036(5) 0.068(8) 0.042(6) -0.010(5) 0.009(5) -0.017(5)
C96 0.049(6) 0.047(7) 0.053(7) -0.006(5) 0.013(6) 0.003(5)
C97 0.058(7) 0.047(7) 0.038(5) -0.008(5) 0.003(5) -0.011(6)
C98 0.041(6) 0.055(7) 0.044(6) 0.004(5) -0.002(5) -0.012(5)
C99 0.046(6) 0.059(8) 0.048(6) -0.009(6) 0.011(5) -0.005(6)
C100 0.053(7) 0.071(9) 0.041(6) -0.007(6) 0.011(5) -0.017(6)
C101 0.037(6) 0.069(9) 0.040(6) -0.013(6) 0.000(5) -0.012(6)
C102 0.041(6) 0.054(7) 0.039(5) -0.002(5) 0.004(5) 0.000(5)
C103 0.055(7) 0.059(8) 0.049(7) -0.003(6) 0.008(6) -0.007(6)
C104 0.042(6) 0.060(8) 0.034(5) 0.012(5) 0.001(5) -0.002(5)
C105 0.041(6) 0.061(8) 0.035(5) -0.006(5) -0.002(5) 0.000(5)
C106 0.055(7) 0.057(8) 0.052(7) -0.003(6) 0.004(6) -0.014(6)
C107 0.039(6) 0.071(9) 0.048(6) -0.007(6) 0.006(5) -0.003(6)
C108 0.044(6) 0.050(7) 0.037(5) -0.007(5) -0.005(5) 0.001(5)
C109 0.048(6) 0.049(7) 0.043(6) -0.013(5) 0.002(5) -0.011(5)
C110 0.046(6) 0.052(7) 0.049(6) -0.001(5) 0.004(5) -0.004(6)
C111 0.043(6) 0.062(8) 0.041(6) 0.003(5) 0.005(5) 0.000(6)
C112 0.047(6) 0.057(8) 0.046(6) 0.005(6) -0.001(5) -0.011(6)
C113 0.042(6) 0.074(9) 0.028(5) 0.002(5) -0.006(4) -0.006(6)
C114 0.054(7) 0.053(7) 0.043(6) 0.012(5) 0.005(5) 0.013(6)
C115 0.046(6) 0.065(9) 0.052(7) -0.009(6) 0.012(6) -0.017(6)
C116 0.030(5) 0.055(7) 0.050(6) 0.011(5) 0.003(5) -0.002(5)
C117 0.046(6) 0.060(8) 0.047(6) 0.009(6) 0.013(5) -0.003(6)
C118 0.048(6) 0.061(8) 0.041(6) -0.012(5) 0.005(5) -0.015(6)
C119 0.031(5) 0.064(8) 0.047(6) -0.012(6) -0.003(5) -0.011(5)
C120 0.057(7) 0.041(6) 0.038(5) 0.002(5) 0.003(5) -0.005(5)
C121 0.052(7) 0.055(8) 0.052(7) -0.001(6) 0.007(6) -0.003(6)
C122 0.046(6) 0.063(8) 0.040(6) 0.008(5) 0.006(5) -0.004(6)
C123 0.046(6) 0.071(9) 0.039(6) -0.007(6) 0.002(5) -0.009(6)
C124 0.043(6) 0.064(8) 0.050(7) 0.000(6) 0.003(5) -0.003(6)
C125 0.030(5) 0.060(7) 0.046(6) -0.014(5) 0.004(5) -0.013(5)
C126 0.055(7) 0.033(6) 0.036(5) -0.004(4) -0.001(5) -0.003(5)
C127 0.046(6) 0.058(8) 0.049(6) -0.009(6) 0.011(5) -0.014(6)
C128 0.043(6) 0.054(8) 0.045(6) 0.010(5) 0.000(5) -0.005(5)
C129 0.038(6) 0.061(8) 0.046(6) 0.006(6) 0.000(5) 0.002(5)
C130 0.051(7) 0.055(8) 0.052(7) -0.008(6) 0.011(6) -0.017(6)
C131 0.041(6) 0.070(9) 0.045(6) -0.006(6) 0.004(5) -0.023(6)
C132 0.056(7) 0.041(6) 0.044(6) -0.006(5) 0.000(5) -0.001(6)
C133 0.048(7) 0.058(8) 0.049(7) -0.003(6) 0.005(6) -0.011(6)
C134 0.048(6) 0.051(7) 0.044(6) 0.000(5) 0.003(5) -0.009(6)
C135 0.041(6) 0.064(8) 0.047(6) -0.005(6) 0.005(5) -0.008(6)
C136 0.048(6) 0.058(8) 0.047(6) -0.004(6) 0.007(5) -0.010(6)
C137 0.035(5) 0.071(9) 0.045(6) -0.005(6) 0.003(5) -0.012(6)
C138 0.055(7) 0.054(8) 0.045(6) 0.000(5) -0.001(6) 0.001(6)
C139 0.047(6) 0.076(9) 0.043(6) -0.008(6) 0.015(5) -0.016(6)
C140 0.044(6) 0.048(7) 0.047(6) 0.004(5) 0.002(5) -0.004(5)
C141 0.041(6) 0.068(9) 0.049(6) -0.003(6) 0.003(5) -0.014(6)
C142 0.041(6) 0.050(7) 0.056(7) -0.003(6) 0.006(5) -0.016(5)
C143 0.027(5) 0.086(10) 0.037(5) -0.005(6) -0.002(4) -0.007(6)
C144 0.053(7) 0.049(7) 0.048(6) 0.001(5) 0.007(6) 0.011(6)
C145 0.046(6) 0.064(8) 0.048(6) -0.006(6) 0.008(5) -0.015(6)
C146 0.042(6) 0.062(8) 0.036(5) 0.005(5) 0.004(5) -0.004(5)
C147 0.039(6) 0.052(7) 0.048(6) -0.008(5) 0.006(5) -0.004(5)
C148 0.046(6) 0.057(8) 0.049(6) -0.004(6) 0.004(5) -0.013(6)
C149 0.030(5) 0.069(9) 0.043(6) -0.011(6) 0.000(5) -0.003(5)
C150 0.054(7) 0.044(7) 0.043(6) 0.004(5) 0.003(5) -0.002(6)
C151 0.058(7) 0.052(8) 0.045(6) -0.005(5) 0.007(6) -0.006(6)
C152 0.041(6) 0.048(7) 0.047(6) 0.000(5) -0.001(5) -0.013(5)
C153 0.034(5) 0.051(7) 0.045(6) 0.002(5) 0.001(5) 0.003(5)
C154 0.046(6) 0.066(8) 0.043(6) -0.003(6) 0.007(5) -0.011(6)
C155 0.042(6) 0.064(8) 0.045(6) -0.004(6) 0.007(5) -0.005(6)
C156 0.047(6) 0.054(8) 0.050(6) 0.000(6) 0.002(5) -0.002(6)
C157 0.051(7) 0.067(9) 0.055(7) -0.007(6) 0.018(6) -0.012(6)
C158 0.045(6) 0.057(8) 0.043(6) -0.003(5) 0.009(5) -0.004(6)
C159 0.041(6) 0.069(9) 0.054(7) -0.004(6) 0.007(5) 0.000(6)
C160 0.041(6) 0.068(9) 0.051(7) 0.001(6) 0.008(5) -0.024(6)
C161 0.040(6) 0.070(9) 0.040(6) -0.011(6) -0.006(5) -0.012(6)
C162 0.060(7) 0.036(6) 0.037(5) -0.002(4) -0.005(5) -0.001(5)
C163 0.044(6) 0.051(7) 0.054(7) -0.001(6) 0.003(5) -0.003(5)
C164 0.048(6) 0.045(7) 0.046(6) 0.000(5) 0.005(5) -0.010(5)
C165 0.046(6) 0.060(8) 0.040(6) 0.002(5) -0.002(5) -0.007(6)
C166 0.047(6) 0.050(7) 0.052(6) -0.014(5) 0.007(5) -0.014(5)
C167 0.036(5) 0.066(8) 0.037(5) -0.006(5) 0.001(5) -0.012(5)
C168 0.057(7) 0.048(7) 0.043(6) -0.003(5) 0.002(5) 0.012(6)
C169 0.047(6) 0.059(8) 0.050(6) -0.003(6) 0.009(5) -0.018(6)
C170 0.034(5) 0.056(7) 0.045(6) 0.009(5) 0.003(5) 0.001(5)
C171 0.041(6) 0.048(7) 0.054(7) -0.009(6) -0.004(5) -0.012(5)
C172 0.041(6) 0.062(8) 0.052(7) -0.005(6) 0.005(5) -0.015(6)
C173 0.043(6) 0.066(9) 0.040(6) -0.002(5) -0.001(5) -0.015(6)
C174 0.047(6) 0.055(8) 0.042(6) -0.003(5) -0.006(5) 0.011(6)
C175 0.050(6) 0.054(7) 0.044(6) -0.008(5) 0.011(5) -0.011(6)
C176 0.047(6) 0.052(7) 0.046(6) 0.008(5) 0.005(5) -0.007(5)
C177 0.034(5) 0.062(8) 0.045(6) -0.005(5) 0.004(5) -0.006(5)
C178 0.044(6) 0.053(7) 0.054(7) -0.006(6) 0.009(5) -0.011(5)
C179 0.039(6) 0.056(8) 0.056(7) -0.017(6) 0.002(5) -0.012(5)
C180 0.051(7) 0.057(8) 0.042(6) -0.003(5) -0.001(5) 0.002(6)
C181 0.037(5) 0.044(6) 0.053(6) -0.008(5) 0.011(5) -0.007(5)
C182 0.042(6) 0.041(6) 0.053(6) -0.001(5) 0.004(5) -0.005(5)
C183 0.040(6) 0.071(9) 0.037(5) -0.010(5) 0.005(5) -0.006(6)
C184 0.053(7) 0.073(9) 0.041(6) 0.000(6) 0.004(6) -0.011(7)
C185 0.034(5) 0.076(9) 0.045(6) -0.010(6) -0.003(5) -0.017(6)
C186 0.054(7) 0.059(8) 0.039(6) 0.003(5) -0.005(5) 0.004(6)
C187 0.049(6) 0.060(8) 0.048(7) -0.008(6) 0.006(5) -0.010(6)
C188 0.043(6) 0.054(7) 0.043(6) 0.005(5) 0.004(5) -0.005(5)
C189 0.041(6) 0.061(8) 0.047(6) -0.005(6) 0.006(5) -0.004(5)
C190 0.047(6) 0.060(8) 0.051(7) -0.005(6) 0.007(6) -0.013(6)
C191 0.038(6) 0.072(9) 0.042(6) -0.008(6) 0.007(5) -0.011(6)
C192 0.050(6) 0.055(8) 0.041(6) 0.000(5) 0.001(5) 0.005(6)
C201 0.035(5) 0.047(6) 0.027(4) -0.003(4) -0.009(4) -0.014(5)
C202 0.047(6) 0.034(6) 0.038(5) -0.004(4) -0.004(5) -0.022(5)
C203 0.031(5) 0.043(6) 0.049(6) -0.019(5) 0.005(4) 0.011(4)
C204 0.029(4) 0.036(6) 0.046(5) -0.018(4) -0.002(4) 0.003(4)
C205 0.036(5) 0.034(5) 0.049(6) -0.014(5) 0.001(5) 0.014(4)
C206 0.036(5) 0.038(6) 0.086(9) -0.013(6) 0.032(6) -0.016(5)
C207 0.038(5) 0.038(6) 0.047(5) -0.010(4) 0.009(5) 0.019(4)
C208 0.030(5) 0.048(6) 0.044(5) -0.012(5) -0.001(4) 0.018(4)
C301 0.046(6) 0.037(6) 0.039(5) 0.002(4) 0.007(5) -0.002(5)
C302 0.032(5) 0.056(8) 0.073(8) 0.002(6) 0.002(6) -0.007(5)
C303 0.057(7) 0.056(8) 0.050(7) -0.004(6) 0.004(6) -0.009(6)
C304 0.054(6) 0.030(5) 0.044(6) -0.012(4) 0.009(5) -0.012(5)
C305 0.034(5) 0.071(9) 0.061(8) 0.001(7) 0.003(5) 0.012(6)
C306 0.046(6) 0.020(5) 0.071(7) 0.002(5) 0.022(6) -0.003(4)
C307 0.052(6) 0.033(5) 0.032(5) 0.005(4) 0.001(4) -0.015(5)
C308 0.041(6) 0.038(6) 0.059(7) -0.005(5) 0.007(5) -0.026(5)
C401 0.038(6) 0.051(7) 0.070(8) -0.013(6) 0.012(6) -0.001(5)
C402 0.050(6) 0.053(7) 0.057(7) -0.018(6) 0.024(6) -0.008(5)
C403 0.048(6) 0.021(5) 0.078(8) 0.005(5) 0.011(6) 0.000(4)
C404 0.050(6) 0.029(5) 0.057(7) -0.003(5) 0.006(5) -0.008(5)
C501 0.035(5) 0.027(5) 0.055(6) 0.000(4) 0.014(5) 0.007(4)
C502 0.044(6) 0.043(6) 0.034(5) 0.003(4) 0.001(4) 0.002(5)
C503 0.048(6) 0.036(6) 0.048(6) -0.005(5) 0.008(5) -0.009(5)
C504 0.042(5) 0.028(5) 0.043(5) -0.010(4) 0.002(4) -0.013(4)
C601 0.041(6) 0.049(7) 0.054(7) 0.007(5) 0.006(5) -0.013(5)
C602 0.034(5) 0.060(8) 0.063(7) 0.008(6) 0.008(5) -0.007(5)
C603 0.050(6) 0.028(5) 0.059(7) -0.020(5) -0.008(6) -0.005(5)
C604 0.048(6) 0.039(6) 0.064(7) 0.007(5) 0.002(6) -0.023(5)
C701 0.045(6) 0.035(6) 0.046(6) 0.006(5) -0.002(5) 0.011(5)
C702 0.046(6) 0.034(6) 0.045(6) 0.007(4) -0.002(5) 0.011(5)
C703 0.047(6) 0.037(6) 0.057(7) 0.012(5) -0.011(5) 0.000(5)
C704 0.051(7) 0.054(7) 0.054(7) 0.006(6) 0.011(6) 0.005(6)

loop_
_geom_bond_atom_site_label_1
_geom_bond_atom_site_label_2
_geom_bond_distance
_geom_bond_site_symmetry_2
_geom_bond_publ_flag
Au1 P1 2.254(3) . ?
Au1 S1 2.310(2) . ?
Au1 Au2 2.9073(8) . ?
Au1 Au16 3.2151(8) . ?
Au2 P2 2.245(3) . ?
Au2 S2 2.307(3) . ?
Au2 Au3 3.1020(8) . ?
Au3 P3 2.311(3) . ?
Au3 S3 2.313(3) . ?
Au3 Au4 2.8981(7) . ?
Au4 P4 2.266(3) . ?
Au4 S4 2.315(3) . ?
Au4 Au5 3.1329(8) . ?
Au5 P5 2.238(4) . ?
Au5 S5 2.288(3) . ?
Au5 Au6 2.9078(7) . ?
Au6 P6 2.246(3) . ?
Au6 S6 2.285(3) . ?
Au6 Au7 3.0929(7) . ?
Au7 P7 2.294(3) . ?
Au7 S7 2.309(3) . ?
Au7 Au8 2.9026(8) . ?
Au8 P8 2.271(3) . ?
Au8 S8 2.317(3) . ?
Au8 Au9 3.1234(8) . ?
Au9 P9 2.260(4) . ?
Au9 S9 2.300(3) . ?
Au9 Au10 2.9091(8) . ?
Au10 P10 2.274(3) . ?
Au10 S10 2.327(3) . ?
Au10 Au11 3.1233(7) . ?
Au11 P11 2.269(4) . ?
Au11 S11 2.317(4) . ?
Au11 Au12 2.9025(9) . ?
Au12 P12 2.272(3) . ?
Au12 S12 2.314(3) . ?
Au12 Au13 3.1129(9) . ?
Au13 P13 2.259(3) . ?
Au13 S13 2.299(3) . ?
Au13 Au14 2.8947(7) . ?
Au14 P14 2.278(3) . ?
Au14 S14 2.305(3) . ?
Au14 Au15 3.0863(8) . ?
Au15 P15 2.288(3) . ?
Au15 S15 2.334(3) . ?
Au15 Au16 2.9087(8) . ?
Au16 P16 2.267(4) . ?
Au16 S16 2.300(4) . ?
F1 P17 1.667(8) . ?
F2 P17 1.578(8) . ?
F3 P17 1.560(7) . ?
F4 P17 1.469(9) . ?
F5 P17 1.517(9) . ?
F6 P17 1.523(9) . ?
F7 P18 1.553(8) . ?
F8 P18 1.443(8) . ?
F9 P18 1.316(9) . ?
F10 P18 1.325(10) . ?
F11 P18 1.462(9) . ?
F12 P18 1.328(8) . ?
F13 P19 1.591(9) . ?
F14 P19 1.434(8) . ?
F15 P19 1.382(8) . ?
F16 P19 1.496(11) . ?
F17 P19 1.575(8) . ?
F18 P19 1.549(8) . ?
F19 P20 1.665(7) . ?
F20 P20 1.500(9) . ?
F21 P20 1.536(9) . ?
F22 P20 1.507(10) . ?
F23 P20 1.431(10) . ?
F24 P20 1.607(9) . ?
F25 P21 1.571(10) . ?
F26 P21 1.579(9) . ?
F27 P21 1.424(9) . ?
F28 P21 1.464(10) . ?
F29 P21 1.506(10) . ?
F30 P21 1.645(9) . ?
F31 P22 1.581(8) . ?
F32 P22 1.617(9) . ?
F33 P22 1.594(9) . ?
F34 P22 1.451(10) . ?
F35 P22 1.714(10) . ?
F36 P22 1.681(8) . ?
F37 P23 1.536(8) . ?
F38 P23 1.491(9) . ?
F39 P23 1.594(8) . ?
F40 P23 1.554(8) . ?
F41 P23 1.605(8) . ?
F42 P23 1.432(9) . ?
F43 P24 1.721(9) . ?
F44 P24 1.630(7) . ?
F45 P24 1.817(9) . ?
F46 P24 1.424(8) . ?
F47 P24 1.510(10) . ?
F48 P24 1.794(9) . ?
N1 C301 1.392(11) . ?
N1 C401 1.433(14) . ?
N1 C404 1.512(12) . ?
N2 C302 1.423(14) . ?
N2 C504 1.455(10) . ?
N2 C501 1.480(11) . ?
N3 C303 1.323(15) . ?
N3 C403 1.463(11) . ?
N3 C402 1.526(13) . ?
N4 C304 1.391(11) . ?
N4 C601 1.425(12) . ?
N4 C604 1.557(15) . ?
N5 C701 1.202(11) . ?
N5 C305 1.558(15) . ?
N5 C704 1.566(13) . ?
N6 C603 1.399(14) . ?
N6 C602 1.461(14) . ?
N6 C306 1.637(11) . ?
N7 C307 1.390(10) . ?
N7 C702 1.499(10) . ?
N7 C703 1.555(12) . ?
N8 C502 1.388(10) . ?
N8 C503 1.507(12) . ?
N8 C308 1.546(14) . ?
P1 C201 1.665(12) . ?
P1 C7 1.792(14) . ?
P1 C1 1.817(13) . ?
P2 C13 1.657(12) . ?
P2 C19 1.863(13) . ?
P2 C201 1.933(11) . ?
P3 C25 1.787(15) . ?
P3 C202 1.796(10) . ?
P3 C31 1.814(14) . ?
P4 C202 1.780(12) . ?
P4 C37 1.798(13) . ?
P4 C43 1.842(12) . ?
P5 C49 1.751(14) . ?
P5 C203 1.786(11) . ?
P5 C55 1.816(12) . ?
P6 C67 1.757(14) . ?
P6 C61 1.806(12) . ?
P6 C203 1.918(11) . ?
P7 C73 1.796(14) . ?
P7 C204 1.824(11) . ?
P7 C79 1.866(14) . ?
P8 C85 1.725(14) . ?
P8 C91 1.796(12) . ?
P8 C204 1.828(12) . ?
P9 C103 1.747(15) . ?
P9 C97 1.799(12) . ?
P9 C205 1.841(13) . ?
P10 C205 1.760(10) . ?
P10 C109 1.765(12) . ?
P10 C115 1.803(13) . ?
P11 C121 1.757(13) . ?
P11 C127 1.824(13) . ?
P11 C206 1.851(13) . ?
P12 C206 1.787(12) . ?
P12 C139 1.813(13) . ?
P12 C133 1.835(14) . ?
P13 C207 1.804(11) . ?
P13 C145 1.845(14) . ?
P13 C151 1.845(15) . ?
P14 C207 1.783(12) . ?
P14 C157 1.804(15) . ?
P14 C163 1.811(15) . ?
P15 C208 1.762(11) . ?
P15 C175 1.800(12) . ?
P15 C169 1.831(14) . ?
P16 C187 1.733(13) . ?
P16 C181 1.744(11) . ?
P16 C208 1.826(12) . ?
S1 C301 1.732(11) . ?
S2 C301 1.736(11) . ?
S3 C302 1.661(13) . ?
S4 C302 1.690(12) . ?
S5 C303 1.785(15) . ?
S6 C303 1.606(15) . ?
S7 C304 1.618(13) . ?
S8 C304 1.708(11) . ?
S9 C305 1.417(14) . ?
S10 C305 1.851(15) . ?
S11 C306 1.786(13) . ?
S12 C306 1.508(13) . ?
S13 C307 1.691(10) . ?
S14 C307 1.671(11) . ?
S15 C308 1.705(12) . ?
S16 C308 1.697(12) . ?
C1 C6 1.380(18) . ?
C1 C2 1.404(19) . ?
C2 C3 1.395(18) . ?
C2 H2 0.9300 . ?
C3 C4 1.36(2) . ?
C3 H3 0.9300 . ?
C4 C5 1.375(19) . ?
C4 H4 0.9300 . ?
C5 C6 1.460(19) . ?
C5 H5 0.9300 . ?
C6 H6 0.9502 . ?
C7 C12 1.369(18) . ?
C7 C8 1.474(16) . ?
C8 C9 1.318(18) . ?
C8 H8 0.9300 . ?
C9 C10 1.417(18) . ?
C9 H9 0.9300 . ?
C10 C11 1.369(17) . ?
C10 H10 0.9300 . ?
C11 C12 1.423(18) . ?
C11 H11 0.9300 . ?
C12 H12 0.9300 . ?
C13 C18 1.372(16) . ?
C13 C14 1.447(16) . ?
C14 C15 1.413(18) . ?
C14 H14 0.9300 . ?
C15 C16 1.379(17) . ?
C15 H15 0.9300 . ?
C16 C17 1.375(17) . ?
C16 H16 0.9300 . ?
C17 C18 1.407(19) . ?
C17 H17 0.9300 . ?
C18 H18 0.9300 . ?
C19 C20 1.345(17) . ?
C19 C24 1.39(2) . ?
C20 C21 1.373(18) . ?
C20 H20 0.9300 . ?
C21 C22 1.472(18) . ?
C21 H21 0.9300 . ?
C22 C23 1.319(19) . ?
C22 H22 0.9300 . ?
C23 C24 1.474(19) . ?
C23 H23 0.9300 . ?
C24 H24 0.9300 . ?
C25 C26 1.372(19) . ?
C25 C30 1.393(17) . ?
C26 C27 1.417(19) . ?
C26 H26 0.9300 . ?
C27 C28 1.397(16) . ?
C27 H27 0.9300 . ?
C28 C29 1.393(19) . ?
C28 H28 0.9300 . ?
C29 C30 1.364(19) . ?
C29 H29 0.9300 . ?
C30 H30 0.9300 . ?
C31 C36 1.396(18) . ?
C31 C32 1.416(19) . ?
C32 C33 1.414(18) . ?
C32 H32 0.9300 . ?
C33 C34 1.399(18) . ?
C33 H33 0.9300 . ?
C34 C35 1.384(19) . ?
C34 H34 0.9300 . ?
C35 C36 1.406(18) . ?
C35 H35 0.9300 . ?
C36 H36 0.9300 . ?
C37 C38 1.297(19) . ?
C37 C42 1.424(19) . ?
C38 C39 1.401(18) . ?
C38 H38 0.9300 . ?
C39 C40 1.435(19) . ?
C39 H39 0.9300 . ?
C40 C41 1.33(2) . ?
C40 H40 0.9300 . ?
C41 C42 1.425(18) . ?
C41 H41 0.9300 . ?
C42 H42 0.9300 . ?
C43 C48 1.349(19) . ?
C43 C44 1.446(18) . ?
C44 C45 1.405(16) . ?
C44 H44 0.9300 . ?
C45 C46 1.372(19) . ?
C45 H45 0.9300 . ?
C46 C47 1.435(19) . ?
C46 H46 0.9300 . ?
C47 C48 1.383(17) . ?
C47 H47 0.9300 . ?
C48 H48 0.9300 . ?
C49 C54 1.374(12) . ?
C49 C50 1.405(17) . ?
C50 C51 1.426(14) . ?
C50 H50 0.9300 . ?
C51 C52 1.426(17) . ?
C51 H51 0.9300 . ?
C52 C53 1.372(18) . ?
C52 H52 0.9300 . ?
C53 C54 1.388(19) . ?
C53 H53 0.9300 . ?
C54 H54 0.9300 . ?
C55 C60 1.381(19) . ?
C55 C56 1.386(18) . ?
C56 C57 1.400(16) . ?
C56 H56 0.9300 . ?
C57 C58 1.373(18) . ?
C57 H57 0.9300 . ?
C58 C59 1.399(19) . ?
C58 H58 0.9300 . ?
C59 C60 1.389(18) . ?
C59 H59 0.9300 . ?
C60 H60 0.9300 . ?
C61 C66 1.355(18) . ?
C61 C62 1.427(18) . ?
C62 C63 1.387(16) . ?
C62 H62 0.9300 . ?
C63 C64 1.373(18) . ?
C63 H63 0.9300 . ?
C64 C65 1.403(18) . ?
C64 H64 0.9300 . ?
C65 C66 1.420(16) . ?
C65 H65 0.9300 . ?
C66 H66 0.9300 . ?
C67 C72 1.37(2) . ?
C67 C68 1.396(18) . ?
C68 C69 1.306(17) . ?
C68 H68 0.9300 . ?
C69 C70 1.462(19) . ?
C69 H69 0.9300 . ?
C70 C71 1.336(18) . ?
C70 H70 0.9300 . ?
C71 C72 1.423(18) . ?
C71 H71 0.9300 . ?
C72 H72 0.9300 . ?
C73 C78 1.374(17) . ?
C73 C74 1.381(18) . ?
C74 C75 1.439(18) . ?
C74 H74 0.9300 . ?
C75 C76 1.405(17) . ?
C75 H75 0.9300 . ?
C76 C77 1.423(18) . ?
C76 H76 0.9300 . ?
C77 C78 1.407(19) . ?
C77 H77 0.9300 . ?
C78 H78 0.9300 . ?
C79 C84 1.332(18) . ?
C79 C80 1.401(18) . ?
C80 C81 1.419(19) . ?
C80 H80 0.9300 . ?
C81 C82 1.375(18) . ?
C81 H81 0.9300 . ?
C82 C83 1.370(19) . ?
C82 H82 0.9300 . ?
C83 C84 1.364(19) . ?
C83 H83 0.9300 . ?
C84 H84 0.9300 . ?
C85 C86 1.386(17) . ?
C85 C90 1.429(17) . ?
C86 C87 1.400(19) . ?
C86 H86 0.9300 . ?
C87 C88 1.414(19) . ?
C87 H87 0.9300 . ?
C88 C89 1.377(18) . ?
C88 H88 0.9300 . ?
C89 C90 1.37(2) . ?
C89 H89 0.9300 . ?
C90 H90 0.9300 . ?
C91 C92 1.377(18) . ?
C91 C96 1.459(19) . ?
C92 C93 1.366(17) . ?
C92 H92 0.9300 . ?
C93 C94 1.43(2) . ?
C93 H93 0.9300 . ?
C94 C95 1.337(18) . ?
C94 H94 0.9300 . ?
C95 C96 1.387(17) . ?
C95 H95 0.9300 . ?
C96 H96 0.9300 . ?
C97 C102 1.328(15) . ?
C97 C98 1.459(17) . ?
C98 C99 1.359(16) . ?
C98 H98 0.9300 . ?
C99 C100 1.459(19) . ?
C99 H99 0.9300 . ?
C100 C101 1.341(12) . ?
C100 H100 0.9300 . ?
C101 C102 1.435(15) . ?
C101 H101 0.9300 . ?
C102 H102 0.9300 . ?
C103 C104 1.398(18) . ?
C103 C108 1.410(19) . ?
C104 C105 1.377(19) . ?
C104 H104 0.9300 . ?
C105 C106 1.367(19) . ?
C105 H105 0.9300 . ?
C106 C107 1.385(18) . ?
C106 H106 0.9300 . ?
C107 C108 1.406(19) . ?
C107 H107 0.9300 . ?
C108 H108 0.9300 . ?
C109 C110 1.340(19) . ?
C109 C114 1.448(19) . ?
C110 C111 1.421(16) . ?
C110 H110 0.9300 . ?
C111 C112 1.367(19) . ?
C111 H111 0.9300 . ?
C112 C113 1.418(19) . ?
C112 H112 0.9300 . ?
C113 C114 1.397(15) . ?
C113 H113 0.9300 . ?
C114 H114 0.9300 . ?
C115 C116 1.342(17) . ?
C115 C120 1.419(19) . ?
C116 C117 1.403(17) . ?
C116 H116 0.9300 . ?
C117 C118 1.328(19) . ?
C117 H117 0.9300 . ?
C118 C119 1.354(17) . ?
C118 H118 0.9300 . ?
C119 C120 1.386(17) . ?
C119 H119 0.9300 . ?
C120 H120 0.9300 . ?
C121 C122 1.386(18) . ?
C121 C126 1.49(2) . ?
C122 C123 1.398(17) . ?
C122 H122 0.9300 . ?
C123 C124 1.44(2) . ?
C123 H123 0.9300 . ?
C124 C125 1.339(18) . ?
C124 H124 0.9300 . ?
C125 C126 1.365(15) . ?
C125 H125 0.9300 . ?
C126 H126 0.9300 . ?
C127 C128 1.325(19) . ?
C127 C132 1.390(19) . ?
C128 C129 1.378(18) . ?
C128 H128 0.9300 . ?
C129 C130 1.339(19) . ?
C129 H129 0.9300 . ?
C130 C131 1.42(2) . ?
C130 H130 0.9300 . ?
C131 C132 1.399(19) . ?
C131 H131 0.9300 . ?
C132 H132 0.9300 . ?
C133 C134 1.357(19) . ?
C133 C138 1.390(17) . ?
C134 C135 1.372(19) . ?
C134 H134 0.9300 . ?
C135 C136 1.338(17) . ?
C135 H135 0.9300 . ?
C136 C137 1.403(18) . ?
C136 H136 0.9300 . ?
C137 C138 1.416(19) . ?
C137 H137 0.9300 . ?
C138 H138 0.9300 . ?
C139 C140 1.392(19) . ?
C139 C144 1.409(19) . ?
C140 C141 1.346(19) . ?
C140 H140 0.9300 . ?
C141 C142 1.420(19) . ?
C141 H141 0.9300 . ?
C142 C143 1.330(19) . ?
C142 H142 0.9300 . ?
C143 C144 1.397(19) . ?
C143 H143 0.9300 . ?
C144 H144 0.9300 . ?
C145 C146 1.378(18) . ?
C145 C150 1.421(19) . ?
C146 C147 1.313(18) . ?
C146 H146 0.9300 . ?
C147 C148 1.438(19) . ?
C147 H147 0.9300 . ?
C148 C149 1.440(19) . ?
C148 H148 0.9300 . ?
C149 C150 1.348(19) . ?
C149 H149 0.9300 . ?
C150 H150 0.9300 . ?
C151 C152 1.374(17) . ?
C151 C156 1.411(18) . ?
C152 C153 1.376(18) . ?
C152 H152 0.9300 . ?
C153 C154 1.310(18) . ?
C153 H153 0.9300 . ?
C154 C155 1.436(17) . ?
C154 H154 0.9300 . ?
C155 C156 1.331(19) . ?
C155 H155 0.9300 . ?
C156 H156 0.9300 . ?
C157 C158 1.362(17) . ?
C157 C162 1.376(18) . ?
C158 C159 1.342(18) . ?
C158 H158 0.9300 . ?
C159 C160 1.44(2) . ?
C159 H159 0.9300 . ?
C160 C161 1.351(16) . ?
C160 H160 0.9300 . ?
C161 C162 1.390(19) . ?
C161 H161 0.9300 . ?
C162 H162 0.9300 . ?
C163 C168 1.434(19) . ?
C163 C164 1.435(19) . ?
C164 C165 1.350(19) . ?
C164 H164 0.9300 . ?
C165 C166 1.371(19) . ?
C165 H165 0.9300 . ?
C166 C167 1.412(19) . ?
C166 H166 0.9300 . ?
C167 C168 1.316(17) . ?
C167 H167 0.9300 . ?
C168 H168 0.9300 . ?
C169 C170 1.355(17) . ?
C169 C174 1.434(18) . ?
C170 C171 1.371(19) . ?
C170 H170 0.9300 . ?
C171 C172 1.358(18) . ?
C171 H171 0.9300 . ?
C172 C173 1.386(18) . ?
C172 H172 0.9300 . ?
C173 C174 1.377(19) . ?
C173 H173 0.9300 . ?
C174 H174 0.9300 . ?
C175 C176 1.328(18) . ?
C175 C180 1.456(19) . ?
C176 C177 1.402(16) . ?
C176 H176 0.9300 . ?
C177 C178 1.353(19) . ?
C177 H177 0.9300 . ?
C178 C179 1.432(17) . ?
C178 H178 0.9300 . ?
C179 C180 1.370(18) . ?
C179 H179 0.9300 . ?
C180 H180 0.9300 . ?
C181 C182 1.356(17) . ?
C181 C186 1.377(19) . ?
C182 C183 1.351(17) . ?
C182 H182 0.9300 . ?
C183 C184 1.48(2) . ?
C183 H183 0.9300 . ?
C184 C185 1.42(2) . ?
C184 H184 0.9300 . ?
C185 C186 1.380(18) . ?
C185 H185 0.9300 . ?
C186 H186 0.9300 . ?
C187 C192 1.381(19) . ?
C187 C188 1.40(2) . ?
C188 C189 1.405(17) . ?
C188 H188 0.9300 . ?
C189 C190 1.430(19) . ?
C189 H189 0.9300 . ?
C190 C191 1.39(2) . ?
C190 H190 0.9300 . ?
C191 C192 1.418(17) . ?
C191 H191 0.9300 . ?
C192 H192 0.9300 . ?
C201 H20A 0.9700 . ?
C201 H20B 0.9700 . ?
C202 H20C 0.9700 . ?
C202 H20D 0.9700 . ?
C203 H20E 0.9700 . ?
C203 H20F 0.9700 . ?
C204 H20G 0.9600 . ?
C204 H20H 0.9704 . ?
C205 H20I 0.9700 . ?
C205 H20J 0.9700 . ?
C206 H20K 0.9700 . ?
C206 H20L 0.9700 . ?
C207 H20M 0.9700 . ?
C207 H20N 0.9700 . ?
C208 H20O 0.9700 . ?
C208 H20P 0.9700 . ?
C401 C402 1.442(17) . ?
C401 H40A 0.9700 . ?
C401 H40B 0.9700 . ?
C402 H40C 0.9700 . ?
C402 H40D 0.9700 . ?
C403 C404 1.561(19) . ?
C403 H40E 0.9700 . ?
C403 H40F 0.9700 . ?
C404 H40G 0.9700 . ?
C404 H40H 0.9700 . ?
C501 C502 1.562(15) . ?
C501 H50A 0.9700 . ?
C501 H50B 1.0109 . ?
C502 H50C 0.9700 . ?
C502 H50D 0.9700 . ?
C503 C504 1.503(15) . ?
C503 H50E 0.9700 . ?
C503 H50F 0.9700 . ?
C504 H50G 0.9653 . ?
C504 H50H 0.9700 . ?
C601 C602 1.529(18) . ?
C601 H60A 0.9700 . ?
C601 H60B 0.9700 . ?
C602 H60C 0.9700 . ?
C602 H60D 0.9700 . ?
C603 C604 1.557(15) . ?
C603 H60E 0.9700 . ?
C603 H60F 0.9700 . ?
C604 H60G 0.9700 . ?
C604 H60H 0.9700 . ?
C701 C702 1.550(17) . ?
C701 H70A 0.9700 . ?
C701 H70B 0.9700 . ?
C702 H70C 0.9700 . ?
C702 H70D 0.9700 . ?
C703 C704 1.457(19) . ?
C703 H70E 0.9700 . ?
C703 H70F 0.9700 . ?
C704 H70G 0.9700 . ?
C704 H70H 0.9700 . ?
